data_7014373
loop_
_publ_author_name
'George, Michael W.'
'Hall, Michael B.'
'Portius, Peter'
'Renz, Amanda L.'
'Sun, Xue-Zhong'
'Towrie, Michael'
'Yang, Xinzheng'

_publ_section_title
;
 Combined experimental and theoretical investigation into C-H
 activation of cyclic alkanes by Cp'Rh(CO)(2) (Cp' = \h(5)-C(5)H(5) or
 \h(5)-C(5)Me(5)).
;
_journal_issue 8
_journal_name_full 'Dalton transactions (Cambridge, England : 2003)'
_journal_page_first 1751
_journal_page_last 1757
_journal_paper_doi 10.1039/c0dt00661k
_journal_volume 40
_journal_year 2011
_chemical_absolute_configuration rmad
_chemical_formula_moiety 'C56 H82 Al2 N4 O6, 4(C6 H5 Cl)'
_chemical_formula_sum 'C80 H102 Al2 Cl4 N4 O6'
_chemical_formula_weight 1411.42
_chemical_name_systematic
;
?
;
_space_group_IT_number 4
_symmetry_cell_setting monoclinic
_symmetry_space_group_name_Hall 'P 2yb'
_symmetry_space_group_name_H-M 'P 1 21 1'
_atom_sites_solution_hydrogens geom
_atom_sites_solution_primary direct
_atom_sites_solution_secondary difmap
_audit_creation_method SHELXL-97
_cell_angle_alpha 90.00
_cell_angle_beta 100.3000(3)
_cell_angle_gamma 90.00
_cell_formula_units_Z 4
_cell_length_a 11.79800(10)
_cell_length_b 31.2880(2)
_cell_length_c 20.6198(2)
_cell_measurement_reflns_used 143270
_cell_measurement_temperature 150(2)
_cell_measurement_theta_max 27.48
_cell_measurement_theta_min 1.00
_cell_volume 7488.85(11)
_computing_cell_refinement 'DENZO-SMN (Otwinowski & Minor, 1996)'
_computing_data_collection COLLECT
_computing_data_reduction
;
DENZO-SMN and COLLECT (Otwinowski & Minor, 1996)
;
_computing_molecular_graphics ORTEP-III
_computing_publication_material 'local program'
_computing_structure_refinement 'SHELXL-97 (Sheldrick, 1997)'
_computing_structure_solution 'SHELXS-97 (Sheldrick, 1997)'
_diffrn_ambient_temperature 150(2)
_diffrn_detector_area_resol_mean 9
_diffrn_measured_fraction_theta_full 0.998
_diffrn_measured_fraction_theta_max 0.998
_diffrn_measurement_device_type
;
Nonius KappaCCD area-detector diffractometer
;
_diffrn_measurement_method
;
phi and omega scans to fill the asymmetric unit
;
_diffrn_radiation_detector 'CCD plate'
_diffrn_radiation_monochromator graphite
_diffrn_radiation_probe x-ray
_diffrn_radiation_source 'fine-focus sealed tube'
_diffrn_radiation_type MoK\a
_diffrn_radiation_wavelength 0.71073
_diffrn_reflns_av_R_equivalents 0.0641
_diffrn_reflns_av_sigmaI/netI 0.0540
_diffrn_reflns_limit_h_max 14
_diffrn_reflns_limit_h_min -14
_diffrn_reflns_limit_k_max 38
_diffrn_reflns_limit_k_min -37
_diffrn_reflns_limit_l_max 25
_diffrn_reflns_limit_l_min -25
_diffrn_reflns_number 90149
_diffrn_reflns_theta_full 26.00
_diffrn_reflns_theta_max 26.00
_diffrn_reflns_theta_min 2.50
_diffrn_standards_decay_% 0
_diffrn_standards_interval_count 0
_diffrn_standards_interval_time 0
_diffrn_standards_number 0
_exptl_absorpt_coefficient_mu 0.236
_exptl_absorpt_correction_type none
_exptl_crystal_colour colourless
_exptl_crystal_density_diffrn 1.252
_exptl_crystal_density_method 'not measured'
_exptl_crystal_description fragment
_exptl_crystal_F_000 3008
_exptl_crystal_size_max 0.27
_exptl_crystal_size_mid 0.18
_exptl_crystal_size_min 0.09
_refine_diff_density_max 1.819
_refine_diff_density_min -1.285
_refine_diff_density_rms 0.093
_refine_ls_abs_structure_details 'Flack H D (1983), Acta Cryst. A39, 876-881'
_refine_ls_abs_structure_Flack 0.08(8)
_refine_ls_extinction_method none
_refine_ls_goodness_of_fit_ref 1.038
_refine_ls_hydrogen_treatment constr
_refine_ls_matrix_type fullcycle
_refine_ls_number_parameters 1502
_refine_ls_number_reflns 29189
_refine_ls_number_restraints 0
_refine_ls_restrained_S_all 1.038
_refine_ls_R_factor_all 0.0986
_refine_ls_R_factor_gt 0.0855
_refine_ls_shift/su_max 0.001
_refine_ls_shift/su_mean 0.000
_refine_ls_structure_factor_coef Fsqd
_refine_ls_weighting_details 'calc w=1/[\s^2^(Fo^2^)+(0.1562P)^2^+8.7164P] where P=(Fo^2^+2Fc^2^)/3'
_refine_ls_weighting_scheme calc
_refine_ls_wR_factor_gt 0.2321
_refine_ls_wR_factor_ref 0.2457
_reflns_number_gt 25135
_reflns_number_total 29189
_reflns_threshold_expression >2sigma(I)
_cod_data_source_file C0DT00661K.TXT
_cod_data_source_block tdn310revised20100729
_cod_original_sg_symbol_H-M P21
_cod_database_code 7014373

loop_
_symmetry_equiv_pos_as_xyz
'x, y, z'
'-x, y+1/2, -z'

loop_
_atom_site_label
_atom_site_type_symbol
_atom_site_fract_x
_atom_site_fract_y
_atom_site_fract_z
_atom_site_U_iso_or_equiv
_atom_site_adp_type
_atom_site_occupancy
_atom_site_symmetry_multiplicity
_atom_site_calc_flag
_atom_site_refinement_flags
_atom_site_disorder_assembly
_atom_site_disorder_group
Al1 Al 0.87086(10) 0.32638(7) 0.88784(6) 0.0238(3) Uani 1 1 d . . .
Al2 Al 0.79073(11) 0.24230(7) 0.93188(6) 0.0247(3) Uani 1 1 d . . .
Al3 Al 1.38913(11) 0.31120(7) 0.40878(6) 0.0251(3) Uani 1 1 d . . .
Al4 Al 1.29769(11) 0.22199(7) 0.41196(6) 0.0262(3) Uani 1 1 d . . .
C1A C 0.4938(4) 0.41350(18) 0.7713(2) 0.0399(11) Uani 1 1 d . . .
C1B C 0.4908(4) 0.42754(19) 0.8417(2) 0.0408(12) Uani 1 1 d . . .
C1C C 0.7495(5) 0.14213(19) 0.7157(2) 0.0416(12) Uani 1 1 d . . .
C1D C 0.8779(5) 0.13558(18) 0.7377(3) 0.0425(12) Uani 1 1 d . . .
C1E C 1.0175(4) 0.4135(2) 0.3346(3) 0.0464(13) Uani 1 1 d . . .
C1F C 1.0153(5) 0.4141(2) 0.4091(3) 0.0493(14) Uani 1 1 d . . .
C1G C 1.2432(5) 0.1608(2) 0.1626(3) 0.0515(15) Uani 1 1 d . . .
C1H C 1.3710(5) 0.15045(19) 0.1818(2) 0.0423(12) Uani 1 1 d . . .
C2A C 0.6184(4) 0.40578(16) 0.7609(2) 0.0330(10) Uani 1 1 d . . .
C2B C 0.5505(3) 0.39514(12) 0.89149(16) 0.0332(10) Uani 1 1 d . . .
C2C C 0.6878(4) 0.14802(17) 0.7749(2) 0.0373(11) Uani 1 1 d . . .
C2D C 0.9302(5) 0.17297(18) 0.7800(2) 0.0396(11) Uani 1 1 d . . .
C2E C 1.1407(4) 0.40830(16) 0.3212(3) 0.0357(10) Uani 1 1 d . . .
C2F C 1.0724(4) 0.37403(18) 0.4424(3) 0.0399(11) Uani 1 1 d . . .
C2G C 1.1816(5) 0.1575(2) 0.2216(2) 0.0424(12) Uani 1 1 d . . .
C2H C 1.4282(4) 0.18031(18) 0.2369(2) 0.0375(11) Uani 1 1 d . . .
C3A C 0.6760(4) 0.37281(15) 0.8095(2) 0.0281(9) Uani 1 1 d . . .
C3B C 0.6723(4) 0.38706(15) 0.8808(2) 0.0278(9) Uani 1 1 d . . .
C3C C 0.7408(4) 0.18594(16) 0.8171(2) 0.0321(9) Uani 1 1 d . . .
C3D C 0.8682(4) 0.17918(15) 0.8387(2) 0.0306(9) Uani 1 1 d . . .
C3E C 1.1970(4) 0.36786(16) 0.3539(2) 0.0303(9) Uani 1 1 d . . .
C3F C 1.1940(4) 0.36875(16) 0.4280(2) 0.0307(9) Uani 1 1 d . . .
C3G C 1.2388(4) 0.18770(15) 0.2774(2) 0.0309(9) Uani 1 1 d . . .
C3H C 1.3684(4) 0.17719(15) 0.2965(2) 0.0311(9) Uani 1 1 d . . .
C5A C 0.8180(4) 0.34317(15) 0.7442(2) 0.0280(9) Uani 1 1 d . . .
C5B C 0.7835(4) 0.37376(16) 0.9929(2) 0.0292(9) Uani 1 1 d . . .
C5C C 0.5664(3) 0.20417(12) 0.86517(16) 0.0334(10) Uani 1 1 d R . .
C5D C 1.0199(4) 0.20229(16) 0.9315(2) 0.0317(9) Uani 1 1 d . . .
C5E C 1.3420(4) 0.35790(17) 0.2811(2) 0.0348(10) Uani 1 1 d . . .
C5F C 1.3038(4) 0.33709(16) 0.5307(2) 0.0313(9) Uani 1 1 d . . .
C5G C 1.0687(4) 0.19835(16) 0.3322(2) 0.0335(10) Uani 1 1 d . . .
C5H C 1.5210(4) 0.18477(17) 0.3939(2) 0.0351(10) Uani 1 1 d . . .
C6A C 0.9443(4) 0.34175(15) 0.7416(2) 0.0277(9) Uani 1 1 d . . .
C6B C 0.8601(4) 0.41137(15) 0.9869(2) 0.0295(9) Uani 1 1 d . . .
C6C C 0.5235(4) 0.20924(16) 0.9288(2) 0.0324(10) Uani 1 1 d . . .
C6D C 0.9955(4) 0.16889(15) 0.9787(2) 0.0304(9) Uani 1 1 d . . .
C6E C 1.4690(4) 0.35769(16) 0.2801(2) 0.0315(9) Uani 1 1 d . . .
C6F C 1.3876(4) 0.37389(16) 0.5413(2) 0.0300(9) Uani 1 1 d . . .
C6G C 1.0252(4) 0.19113(16) 0.3958(2) 0.0347(10) Uani 1 1 d . . .
C6H C 1.4950(5) 0.14333(17) 0.4242(2) 0.0386(11) Uani 1 1 d . . .
C7A C 0.9864(4) 0.36253(16) 0.6918(2) 0.0313(9) Uani 1 1 d . . .
C7B C 0.8390(4) 0.45007(17) 1.0166(2) 0.0350(10) Uani 1 1 d . . .
C7C C 0.4340(4) 0.18288(17) 0.9430(3) 0.0385(11) Uani 1 1 d . . .
C7D C 1.0674(4) 0.13241(16) 0.9876(2) 0.0347(10) Uani 1 1 d . . .
C7E C 1.5176(4) 0.38875(17) 0.2451(2) 0.0378(11) Uani 1 1 d . . .
C7F C 1.3698(4) 0.40617(17) 0.5850(2) 0.0367(10) Uani 1 1 d . . .
C7G C 0.9331(4) 0.16392(17) 0.3979(2) 0.0373(11) Uani 1 1 d . . .
C7H C 1.5639(5) 0.1082(2) 0.4184(3) 0.0496(13) Uani 1 1 d . . .
C8A C 1.1029(5) 0.36011(16) 0.6886(2) 0.0371(11) Uani 1 1 d . . .
C8B C 0.9044(5) 0.48514(16) 1.0108(3) 0.0400(11) Uani 1 1 d . . .
C8C C 0.3874(4) 0.19032(17) 0.9985(3) 0.0378(11) Uani 1 1 d . . .
C8D C 1.0543(4) 0.10149(16) 1.0341(3) 0.0375(11) Uani 1 1 d . . .
C8E C 1.6289(5) 0.38719(17) 0.2407(3) 0.0408(11) Uani 1 1 d . . .
C8F C 1.4490(5) 0.43926(17) 0.5993(2) 0.0405(11) Uani 1 1 d . . .
C8G C 0.8918(4) 0.15809(18) 0.4555(3) 0.0411(11) Uani 1 1 d . . .
C8H C 1.5456(6) 0.0700(2) 0.4500(4) 0.0650(19) Uani 1 1 d . . .
C9A C 1.1759(4) 0.33701(16) 0.7359(2) 0.0328(10) Uani 1 1 d . . .
C9B C 0.9962(4) 0.48168(17) 0.9769(3) 0.0389(11) Uani 1 1 d . . .
C9C C 0.4301(4) 0.22360(16) 1.0403(2) 0.0344(10) Uani 1 1 d . . .
C9D C 0.9697(4) 0.10789(17) 1.0718(3) 0.0378(11) Uani 1 1 d . . .
C9E C 1.6986(4) 0.35400(18) 0.2710(2) 0.0387(11) Uani 1 1 d . . .
C9F C 1.5478(5) 0.43834(16) 0.5722(2) 0.0367(11) Uani 1 1 d . . .
C9G C 0.9405(4) 0.18119(18) 0.5108(3) 0.0392(11) Uani 1 1 d . . .
C9H C 1.4598(6) 0.06736(19) 0.4870(3) 0.0529(15) Uani 1 1 d . . .
C10A C 1.1372(4) 0.31591(15) 0.7885(2) 0.0311(9) Uani 1 1 d . . .
C10B C 1.0215(4) 0.44381(15) 0.9465(2) 0.0317(9) Uani 1 1 d . . .
C10C C 0.5202(4) 0.25051(15) 1.0298(2) 0.0294(9) Uani 1 1 d . . .
C10D C 0.8945(4) 0.14257(16) 1.0645(2) 0.0325(10) Uani 1 1 d . . .
C10E C 1.6563(4) 0.32225(17) 0.3077(2) 0.0315(9) Uani 1 1 d . . .
C10F C 1.5694(4) 0.40684(16) 0.5278(2) 0.0318(9) Uani 1 1 d . . .
C10G C 1.0331(4) 0.20922(16) 0.5121(2) 0.0330(10) Uani 1 1 d . . .
C10H C 1.3868(5) 0.10186(16) 0.4934(2) 0.0393(11) Uani 1 1 d . . .
C11A C 1.0185(4) 0.31945(14) 0.7920(2) 0.0265(9) Uani 1 1 d . . .
C11B C 0.9506(4) 0.40726(15) 0.9514(2) 0.0280(9) Uani 1 1 d . . .
C11C C 0.5711(4) 0.24115(15) 0.9734(2) 0.0271(8) Uani 1 1 d . . .
C11D C 0.9067(4) 0.17375(15) 1.0148(2) 0.0293(9) Uani 1 1 d . . .
C11E C 1.5384(4) 0.32566(15) 0.3153(2) 0.0276(9) Uani 1 1 d . . .
C11F C 1.4822(4) 0.37416(15) 0.5099(2) 0.0297(9) Uani 1 1 d . . .
C11G C 1.0791(4) 0.21279(15) 0.4539(2) 0.0298(9) Uani 1 1 d . . .
C11H C 1.4030(4) 0.14080(17) 0.4601(2) 0.0361(10) Uani 1 1 d . . .
C11S C 0.4352(5) 0.99498(18) 0.9535(3) 0.0458(13) Uani 1 1 d . . .
C12A C 1.2218(4) 0.28795(16) 0.8354(2) 0.0337(10) Uani 1 1 d . . .
C12B C 1.1259(4) 0.44195(16) 0.9116(2) 0.0349(10) Uani 1 1 d . . .
C12C C 0.5518(4) 0.28938(15) 1.0734(2) 0.0294(9) Uani 1 1 d . . .
C12D C 0.8032(5) 0.14744(18) 1.1084(3) 0.0439(12) Uani 1 1 d . . .
C12E C 1.7320(4) 0.28342(17) 0.3321(2) 0.0360(10) Uani 1 1 d . . .
C12F C 1.6822(4) 0.40737(18) 0.5004(3) 0.0393(11) Uani 1 1 d . . .
C12G C 1.0696(4) 0.23926(17) 0.5716(2) 0.0333(10) Uani 1 1 d . . .
C12H C 1.2917(5) 0.09648(18) 0.5336(3) 0.0468(13) Uani 1 1 d . . .
C12S C 0.3572(5) 1.0255(2) 0.9258(4) 0.0583(16) Uani 1 1 d . . .
C13A C 1.2157(4) 0.29500(18) 0.9087(2) 0.0399(11) Uani 1 1 d . . .
C13B C 1.2161(5) 0.41166(19) 0.9513(3) 0.0465(13) Uani 1 1 d . . .
C13C C 0.4899(4) 0.29114(18) 1.1332(2) 0.0374(10) Uani 1 1 d . . .
C13D C 0.8215(6) 0.1899(2) 1.1462(3) 0.0525(14) Uani 1 1 d . . .
C13E C 1.8561(4) 0.2888(2) 0.3213(3) 0.0509(14) Uani 1 1 d . . .
C13F C 1.7672(5) 0.44106(19) 0.5335(3) 0.0488(13) Uani 1 1 d . . .
C13G C 1.2011(4) 0.23832(18) 0.5981(2) 0.0372(10) Uani 1 1 d . . .
C13H C 1.1722(6) 0.1015(2) 0.4892(4) 0.0610(17) Uani 1 1 d . . .
C13S C 0.3533(7) 1.0641(2) 0.9589(5) 0.073(2) Uani 1 1 d . . .
C14A C 1.3476(5) 0.2946(2) 0.8287(3) 0.0537(15) Uani 1 1 d . . .
C14B C 1.1842(4) 0.48586(17) 0.9083(3) 0.0414(12) Uani 1 1 d . . .
C14C C 0.6813(4) 0.29261(17) 1.1005(2) 0.0334(10) Uani 1 1 d . . .
C14D C 0.8115(6) 0.1121(2) 1.1611(4) 0.0648(19) Uani 1 1 d . . .
C14E C 1.6817(5) 0.24431(18) 0.2930(2) 0.0399(11) Uani 1 1 d . . .
C14F C 1.7431(5) 0.3645(2) 0.5149(3) 0.0525(14) Uani 1 1 d . . .
C14G C 1.0120(5) 0.2283(2) 0.6313(3) 0.0467(13) Uani 1 1 d . . .
C14H C 1.2914(7) 0.0530(2) 0.5665(4) 0.0665(18) Uani 1 1 d . . .
C14S C 0.4252(9) 1.0702(2) 1.0181(5) 0.086(3) Uani 1 1 d . . .
C15A C 1.1903(5) 0.24093(17) 0.8176(3) 0.0412(11) Uani 1 1 d . . .
C15B C 1.0918(5) 0.42684(18) 0.8400(3) 0.0434(12) Uani 1 1 d . . .
C15C C 0.5128(4) 0.32940(16) 1.0313(2) 0.0337(10) Uani 1 1 d . . .
C15D C 0.6820(5) 0.1457(2) 1.0673(3) 0.0547(15) Uani 1 1 d . . .
C15E C 1.7388(4) 0.27496(19) 0.4067(3) 0.0423(12) Uani 1 1 d . . .
C15F C 1.6567(5) 0.4159(2) 0.4263(3) 0.0508(14) Uani 1 1 d . . .
C15G C 1.0333(4) 0.28399(17) 0.5489(2) 0.0377(11) Uani 1 1 d . . .
C15H C 1.3042(7) 0.1292(2) 0.5884(3) 0.0579(16) Uani 1 1 d . . .
C15S C 0.5044(7) 1.0382(2) 1.0450(4) 0.0705(19) Uani 1 1 d . . .
C16S C 0.5072(6) 1.0006(2) 1.0123(3) 0.0539(15) Uani 1 1 d . . .
C21S C -0.0117(5) 0.8403(2) 0.8656(3) 0.0531(15) Uani 1 1 d . . .
C22S C -0.0929(6) 0.8535(3) 0.9013(3) 0.0629(18) Uani 1 1 d . . .
C23S C -0.1586(5) 0.8244(3) 0.9277(3) 0.0647(18) Uani 1 1 d . . .
C24S C -0.1418(5) 0.7809(3) 0.9187(3) 0.0618(17) Uani 1 1 d . . .
C25S C -0.0591(6) 0.7670(3) 0.8859(3) 0.0609(16) Uani 1 1 d . . .
C26S C 0.0063(5) 0.7963(2) 0.8582(3) 0.0578(16) Uani 1 1 d . . .
C31S C 0.2262(8) 0.5161(3) 0.6905(4) 0.081(2) Uani 1 1 d . . .
C32S C 0.1724(12) 0.4747(3) 0.6760(7) 0.116(4) Uani 1 1 d . . .
C33S C 0.0832(9) 0.4697(3) 0.6168(7) 0.113(4) Uani 1 1 d . . .
C34S C 0.0515(8) 0.5052(3) 0.5797(8) 0.127(5) Uani 1 1 d . . .
C35S C 0.1086(9) 0.5433(3) 0.5928(7) 0.112(4) Uani 1 1 d . . .
C36S C 0.1900(8) 0.5497(3) 0.6482(6) 0.095(3) Uani 1 1 d . . .
C41S C 0.7428 0.5294 0.7890 0.101(3) Uiso 1 1 d . . .
C42S C 0.8618 0.5253 0.7968 0.104(3) Uiso 1 1 d . . .
C43S C 0.9168 0.5316 0.7433 0.146(5) Uiso 1 1 d . . .
C44S C 0.8529 0.5421 0.6820 0.202(8) Uiso 1 1 d . . .
C45S C 0.7339 0.5462 0.6742 0.134(4) Uiso 1 1 d . . .
C46S C 0.6789 0.5398 0.7277 0.109(3) Uiso 1 1 d . . .
C51S C 0.5518(5) 0.2628(2) 0.6378(3) 0.0488(14) Uani 1 1 d . . .
C52S C 0.5132(5) 0.2207(2) 0.6307(3) 0.0553(15) Uani 1 1 d . . .
C53S C 0.5619(6) 0.1941(3) 0.5912(3) 0.0629(17) Uani 1 1 d . . .
C54S C 0.6489(6) 0.2098(3) 0.5587(3) 0.067(2) Uani 1 1 d . . .
C55S C 0.6857(6) 0.2507(3) 0.5671(3) 0.067(2) Uani 1 1 d . . .
C56S C 0.6337(6) 0.2777(3) 0.6056(3) 0.0616(17) Uani 1 1 d . . .
C61S C 0.2896 0.0832 0.7584 0.081(2) Uiso 1 1 d . . .
C62S C 0.1850 0.0629 0.7363 0.140(5) Uiso 1 1 d . . .
C63S C 0.1825 0.0198 0.7201 0.235(10) Uiso 1 1 d . . .
C64S C 0.2848 -0.0031 0.7260 0.133(4) Uiso 1 1 d . . .
C65S C 0.3894 0.0171 0.7481 0.132(4) Uiso 1 1 d . . .
C66S C 0.3919 0.0603 0.7643 0.162(6) Uiso 1 1 d . . .
C71S C 0.8137 0.0229 0.6069 0.080(2) Uiso 1 1 d . . .
C72S C 0.7404 -0.0007 0.5599 0.073(2) Uiso 1 1 d . . .
C73S C 0.6396 -0.0178 0.5749 0.081(2) Uiso 1 1 d . . .
C74S C 0.6120 -0.0114 0.6370 0.0591(16) Uiso 1 1 d . . .
C75S C 0.6853 0.0122 0.6840 0.104(3) Uiso 1 1 d . . .
C76S C 0.7861 0.0293 0.6690 0.084(2) Uiso 1 1 d . . .
C81S C 0.8943 0.0136 0.8498 0.145(5) Uiso 1 1 d . . .
C82S C 0.8959 0.0521 0.8835 0.085(2) Uiso 1 1 d . . .
C83S C 0.8045 0.0630 0.9145 0.124(4) Uiso 1 1 d . . .
C84S C 0.7115 0.0354 0.9117 0.185(7) Uiso 1 1 d . . .
C85S C 0.7099 -0.0032 0.8780 0.137(5) Uiso 1 1 d . . .
C86S C 0.8013 -0.0140 0.8471 0.167(6) Uiso 1 1 d . . .
Cl1S Cl 0.44213(17) 0.94677(7) 0.91121(10) 0.0681(5) Uani 1 1 d . . .
Cl2S Cl 0.07276(16) 0.87702(8) 0.83444(8) 0.0688(5) Uani 1 1 d . . .
Cl3S Cl 0.3370(4) 0.52207(11) 0.75615(14) 0.1353(13) Uani 1 1 d . . .
Cl4S Cl 0.6811 0.5271 0.8535 0.1417(12) Uiso 1 1 d . . .
Cl5S Cl 0.49093(16) 0.29794(9) 0.68836(9) 0.0739(5) Uani 1 1 d . . .
Cl6S Cl 0.2744 0.1362 0.7749 0.1314(11) Uiso 1 1 d . . .
Cl7S Cl 0.9380 0.0456 0.5941 0.1361(11) Uiso 1 1 d . . .
Cl8S Cl 1.0009 0.0012 0.8097 0.219(2) Uiso 1 1 d . . .
H1A H 0.4576 0.4358 0.7403 0.048 Uiso 1 1 calc R . .
H1B H 0.4487 0.3869 0.7617 0.048 Uiso 1 1 calc R . .
H1D H 0.4097 0.4309 0.8474 0.049 Uiso 1 1 calc R . .
H1E H 0.5294 0.4556 0.8499 0.049 Uiso 1 1 calc R . .
H1G H 0.7165 0.1171 0.6896 0.050 Uiso 1 1 calc R . .
H1H H 0.7362 0.1677 0.6870 0.050 Uiso 1 1 calc R . .
H1J H 0.9153 0.1331 0.6985 0.051 Uiso 1 1 calc R . .
H1K H 0.8918 0.1087 0.7632 0.051 Uiso 1 1 calc R . .
H1M H 0.9692 0.3897 0.3137 0.056 Uiso 1 1 calc R . .
H1N H 0.9844 0.4405 0.3145 0.056 Uiso 1 1 calc R . .
H1R H 1.0562 0.4397 0.4293 0.059 Uiso 1 1 calc R . .
H1S H 0.9345 0.4156 0.4161 0.059 Uiso 1 1 calc R . .
H1U H 1.2071 0.1408 0.1278 0.062 Uiso 1 1 calc R . .
H1V H 1.2341 0.1901 0.1444 0.062 Uiso 1 1 calc R . .
H1X H 1.4087 0.1537 0.1429 0.051 Uiso 1 1 calc R . .
H1Y H 1.3805 0.1204 0.1970 0.051 Uiso 1 1 calc R . .
H2A H 0.6178 0.3956 0.7153 0.040 Uiso 1 1 calc R . .
H2B H 0.6623 0.4329 0.7671 0.040 Uiso 1 1 calc R . .
H2D H 0.5523 0.4061 0.9367 0.040 Uiso 1 1 calc R . .
H2E H 0.5067 0.3680 0.8868 0.040 Uiso 1 1 calc R . .
H2G H 0.6047 0.1533 0.7590 0.045 Uiso 1 1 calc R . .
H2H H 0.6955 0.1217 0.8019 0.045 Uiso 1 1 calc R . .
H2J H 0.9235 0.1994 0.7531 0.047 Uiso 1 1 calc R . .
H2K H 1.0130 0.1675 0.7964 0.047 Uiso 1 1 calc R . .
H2M H 1.1389 0.4068 0.2731 0.043 Uiso 1 1 calc R . .
H2N H 1.1872 0.4335 0.3385 0.043 Uiso 1 1 calc R . .
H2R H 1.0756 0.3761 0.4906 0.048 Uiso 1 1 calc R . .
H2S H 1.0257 0.3486 0.4262 0.048 Uiso 1 1 calc R . .
H2U H 1.1853 0.1277 0.2379 0.051 Uiso 1 1 calc R . .
H2V H 1.0996 0.1654 0.2079 0.051 Uiso 1 1 calc R . .
H2X H 1.5105 0.1725 0.2501 0.045 Uiso 1 1 calc R . .
H2Y H 1.4243 0.2101 0.2206 0.045 Uiso 1 1 calc R . .
H3A H 0.6311 0.3456 0.8012 0.034 Uiso 1 1 calc R . .
H3D H 0.7147 0.4148 0.8881 0.033 Uiso 1 1 calc R . .
H3G H 1.2312 0.2177 0.2604 0.037 Uiso 1 1 calc R . .
H3H H 0.7296 0.2122 0.7891 0.039 Uiso 1 1 calc R . .
H3J H 0.8781 0.1522 0.8650 0.037 Uiso 1 1 calc R . .
H3M H 1.1529 0.3424 0.3338 0.036 Uiso 1 1 calc R . .
H3R H 1.2387 0.3945 0.4465 0.037 Uiso 1 1 calc R . .
H3X H 1.3749 0.1469 0.3122 0.037 Uiso 1 1 calc R . .
H4A H 0.8383 0.3888 0.8104 0.030 Uiso 1 1 calc R . .
H4B H 0.6865 0.3337 0.9328 0.031 Uiso 1 1 calc R . .
H4C H 0.7030 0.1695 0.9024 0.035 Uiso 1 1 calc R . .
H4D H 0.9372 0.2361 0.8578 0.035 Uiso 1 1 calc R . .
H4E H 1.3588 0.3869 0.3666 0.033 Uiso 1 1 calc R . .
H4F H 1.2051 0.3085 0.4555 0.033 Uiso 1 1 calc R . .
H4G H 1.1976 0.1578 0.3533 0.036 Uiso 1 1 calc R . .
H4H H 1.4411 0.2296 0.3355 0.034 Uiso 1 1 calc R . .
H5A H 0.7771 0.3600 0.7064 0.034 Uiso 1 1 calc R . .
H5B H 0.7862 0.3138 0.7407 0.034 Uiso 1 1 calc R . .
H5D H 0.8276 0.3517 1.0212 0.035 Uiso 1 1 calc R . .
H5E H 0.7184 0.3829 1.0140 0.035 Uiso 1 1 calc R . .
H5G H 0.5234 0.1810 0.8388 0.040 Uiso 1 1 d R . .
H5H H 0.5524 0.2311 0.8396 0.040 Uiso 1 1 d R . .
H5J H 1.0523 0.2279 0.9564 0.038 Uiso 1 1 calc R . .
H5K H 1.0784 0.1914 0.9067 0.038 Uiso 1 1 calc R . .
H5M H 1.3052 0.3819 0.2539 0.042 Uiso 1 1 calc R . .
H5N H 1.3072 0.3310 0.2618 0.042 Uiso 1 1 calc R . .
H5R H 1.3430 0.3107 0.5492 0.038 Uiso 1 1 calc R . .
H5S H 1.2392 0.3428 0.5542 0.038 Uiso 1 1 calc R . .
H5U H 1.0224 0.1812 0.2967 0.040 Uiso 1 1 calc R . .
H5V H 1.0594 0.2289 0.3196 0.040 Uiso 1 1 calc R . .
H5X H 1.5536 0.2049 0.4293 0.042 Uiso 1 1 calc R . .
H5Y H 1.5799 0.1799 0.3660 0.042 Uiso 1 1 calc R . .
H7A H 0.9358 0.3785 0.6597 0.038 Uiso 1 1 calc R . .
H7C H 0.4060 0.1600 0.9142 0.046 Uiso 1 1 calc R . .
H7D H 0.7782 0.4519 1.0411 0.042 Uiso 1 1 calc R . .
H7J H 1.1255 0.1290 0.9615 0.042 Uiso 1 1 calc R . .
H7M H 1.4710 0.4113 0.2243 0.045 Uiso 1 1 calc R . .
H7R H 1.3033 0.4056 0.6050 0.044 Uiso 1 1 calc R . .
H7U H 0.8983 0.1492 0.3591 0.045 Uiso 1 1 calc R . .
H7X H 1.6233 0.1101 0.3929 0.059 Uiso 1 1 calc R . .
H8A H 1.1322 0.3742 0.6543 0.045 Uiso 1 1 calc R . .
H8C H 0.3267 0.1729 1.0082 0.045 Uiso 1 1 calc R . .
H8D H 0.8878 0.5116 1.0295 0.048 Uiso 1 1 calc R . .
H8J H 1.1017 0.0768 1.0398 0.045 Uiso 1 1 calc R . .
H8M H 1.6610 0.4086 0.2169 0.049 Uiso 1 1 calc R . .
H8R H 1.4353 0.4621 0.6272 0.049 Uiso 1 1 calc R . .
H8U H 0.8309 0.1385 0.4573 0.049 Uiso 1 1 calc R . .
H8X H 1.5925 0.0459 0.4460 0.078 Uiso 1 1 calc R . .
H9A H 1.2551 0.3352 0.7329 0.039 Uiso 1 1 calc R . .
H9B H 1.0434 0.5060 0.9743 0.047 Uiso 1 1 calc R . .
H9G H 0.3963 0.2284 1.0782 0.041 Uiso 1 1 calc R . .
H9J H 0.9626 0.0873 1.1047 0.045 Uiso 1 1 calc R . .
H9M H 1.7773 0.3531 0.2665 0.046 Uiso 1 1 calc R . .
H9R H 1.6037 0.4601 0.5843 0.044 Uiso 1 1 calc R . .
H9U H 0.9093 0.1778 0.5499 0.047 Uiso 1 1 calc R . .
H9X H 1.4497 0.0413 0.5089 0.064 Uiso 1 1 calc R . .
H10 H 1.0716 0.2921 0.5123 0.045 Uiso 1 1 calc R . .
H12A H 0.9443 0.2904 0.9985 0.033 Uiso 1 1 calc R . .
H12B H 0.7091 0.2776 0.8168 0.032 Uiso 1 1 calc R . .
H12S H 0.3073 1.0204 0.8851 0.070 Uiso 1 1 calc R . .
H13 H 0.3013 1.0860 0.9406 0.088 Uiso 1 1 calc R . .
H13A H 1.2714 0.2763 0.9360 0.048 Uiso 1 1 calc R . .
H13B H 1.1379 0.2884 0.9162 0.048 Uiso 1 1 calc R . .
H13C H 1.2340 0.3249 0.9205 0.048 Uiso 1 1 calc R . .
H13D H 1.2837 0.4099 0.9298 0.056 Uiso 1 1 calc R . .
H13E H 1.1825 0.3831 0.9531 0.056 Uiso 1 1 calc R . .
H13F H 1.2394 0.4227 0.9962 0.056 Uiso 1 1 calc R . .
H13G H 0.5139 0.3169 1.1591 0.045 Uiso 1 1 calc R . .
H13H H 0.5102 0.2658 1.1608 0.045 Uiso 1 1 calc R . .
H13I H 0.4064 0.2919 1.1178 0.045 Uiso 1 1 calc R . .
H13J H 0.7633 0.1929 1.1744 0.063 Uiso 1 1 calc R . .
H13K H 0.8143 0.2137 1.1147 0.063 Uiso 1 1 calc R . .
H13L H 0.8985 0.1903 1.1735 0.063 Uiso 1 1 calc R . .
H13M H 1.8562 0.2942 0.2745 0.061 Uiso 1 1 calc R . .
H13N H 1.8997 0.2627 0.3350 0.061 Uiso 1 1 calc R . .
H13O H 1.8918 0.3130 0.3475 0.061 Uiso 1 1 calc R . .
H13R H 1.8374 0.4401 0.5142 0.059 Uiso 1 1 calc R . .
H13S H 1.7867 0.4352 0.5808 0.059 Uiso 1 1 calc R . .
H13T H 1.7321 0.4695 0.5265 0.059 Uiso 1 1 calc R . .
H13U H 1.2193 0.2575 0.6362 0.045 Uiso 1 1 calc R . .
H13V H 1.2424 0.2477 0.5635 0.045 Uiso 1 1 calc R . .
H13W H 1.2247 0.2091 0.6116 0.045 Uiso 1 1 calc R . .
H13X H 1.1118 0.0977 0.5157 0.073 Uiso 1 1 calc R . .
H13Y H 1.1632 0.0799 0.4542 0.073 Uiso 1 1 calc R . .
H13Z H 1.1658 0.1301 0.4694 0.073 Uiso 1 1 calc R . .
H14 H 0.4217 1.0963 1.0414 0.103 Uiso 1 1 calc R . .
H14A H 1.3970 0.2759 0.8598 0.064 Uiso 1 1 calc R . .
H14B H 1.3693 0.3244 0.8383 0.064 Uiso 1 1 calc R . .
H14C H 1.3571 0.2876 0.7836 0.064 Uiso 1 1 calc R . .
H14D H 1.2494 0.4830 0.8851 0.050 Uiso 1 1 calc R . .
H14E H 1.2119 0.4963 0.9531 0.050 Uiso 1 1 calc R . .
H14F H 1.1283 0.5062 0.8847 0.050 Uiso 1 1 calc R . .
H14G H 0.6966 0.3182 1.1281 0.040 Uiso 1 1 calc R . .
H14H H 0.7235 0.2946 1.0637 0.040 Uiso 1 1 calc R . .
H14I H 0.7067 0.2672 1.1268 0.040 Uiso 1 1 calc R . .
H14J H 0.7518 0.1165 1.1879 0.078 Uiso 1 1 calc R . .
H14K H 0.8876 0.1130 1.1894 0.078 Uiso 1 1 calc R . .
H14L H 0.8004 0.0841 1.1394 0.078 Uiso 1 1 calc R . .
H14M H 1.6771 0.2498 0.2458 0.048 Uiso 1 1 calc R . .
H14N H 1.6044 0.2386 0.3021 0.048 Uiso 1 1 calc R . .
H14O H 1.7314 0.2195 0.3060 0.048 Uiso 1 1 calc R . .
H14R H 1.8151 0.3646 0.4975 0.063 Uiso 1 1 calc R . .
H14S H 1.6931 0.3415 0.4939 0.063 Uiso 1 1 calc R . .
H14T H 1.7602 0.3598 0.5627 0.063 Uiso 1 1 calc R . .
H14U H 1.0396 0.2481 0.6675 0.056 Uiso 1 1 calc R . .
H14V H 1.0318 0.1989 0.6456 0.056 Uiso 1 1 calc R . .
H14W H 0.9282 0.2309 0.6185 0.056 Uiso 1 1 calc R . .
H14X H 1.2285 0.0518 0.5917 0.080 Uiso 1 1 calc R . .
H14Y H 1.3651 0.0486 0.5964 0.080 Uiso 1 1 calc R . .
H14Z H 1.2806 0.0306 0.5328 0.080 Uiso 1 1 calc R . .
H15 H 0.5553 1.0429 1.0856 0.085 Uiso 1 1 calc R . .
H15A H 1.2426 0.2220 0.8467 0.049 Uiso 1 1 calc R . .
H15B H 1.1976 0.2356 0.7717 0.049 Uiso 1 1 calc R . .
H15C H 1.1108 0.2355 0.8232 0.049 Uiso 1 1 calc R . .
H15D H 1.1602 0.4263 0.8191 0.052 Uiso 1 1 calc R . .
H15E H 1.0347 0.4465 0.8159 0.052 Uiso 1 1 calc R . .
H15F H 1.0587 0.3981 0.8392 0.052 Uiso 1 1 calc R . .
H15G H 0.5320 0.3551 1.0582 0.040 Uiso 1 1 calc R . .
H15H H 0.4293 0.3282 1.0158 0.040 Uiso 1 1 calc R . .
H15I H 0.5522 0.3302 0.9934 0.040 Uiso 1 1 calc R . .
H15J H 0.6251 0.1487 1.0963 0.066 Uiso 1 1 calc R . .
H15K H 0.6708 0.1182 1.0442 0.066 Uiso 1 1 calc R . .
H15L H 0.6724 0.1690 1.0350 0.066 Uiso 1 1 calc R . .
H15M H 1.7875 0.2499 0.4198 0.051 Uiso 1 1 calc R . .
H15N H 1.6613 0.2696 0.4157 0.051 Uiso 1 1 calc R . .
H15O H 1.7719 0.3000 0.4318 0.051 Uiso 1 1 calc R . .
H15R H 1.7291 0.4163 0.4092 0.061 Uiso 1 1 calc R . .
H15S H 1.6181 0.4436 0.4180 0.061 Uiso 1 1 calc R . .
H15T H 1.6067 0.3933 0.4042 0.061 Uiso 1 1 calc R . .
H15U H 1.0552 0.3040 0.5855 0.045 Uiso 1 1 calc R . .
H15V H 0.9496 0.2848 0.5343 0.045 Uiso 1 1 calc R . .
H15X H 1.2430 0.1251 0.6143 0.070 Uiso 1 1 calc R . .
H15Y H 1.2983 0.1580 0.5694 0.070 Uiso 1 1 calc R . .
H15Z H 1.3794 0.1258 0.6170 0.070 Uiso 1 1 calc R . .
H16S H 0.5586 0.9785 1.0303 0.065 Uiso 1 1 calc R . .
H22S H -0.1037 0.8832 0.9079 0.075 Uiso 1 1 calc R . .
H23S H -0.2153 0.8338 0.9519 0.078 Uiso 1 1 calc R . .
H24S H -0.1890 0.7607 0.9357 0.074 Uiso 1 1 calc R . .
H25S H -0.0460 0.7372 0.8819 0.073 Uiso 1 1 calc R . .
H26S H 0.0631 0.7867 0.8342 0.069 Uiso 1 1 calc R . .
H32S H 0.1946 0.4511 0.7044 0.139 Uiso 1 1 calc R . .
H33S H 0.0488 0.4427 0.6048 0.136 Uiso 1 1 calc R . .
H34E H 1.2237 0.2783 0.3183 0.032 Uiso 1 1 calc R . .
H34F H 1.4572 0.2556 0.4976 0.033 Uiso 1 1 calc R . .
H34S H -0.0115 0.5036 0.5440 0.152 Uiso 1 1 calc R . .
H35S H 0.0909 0.5662 0.5622 0.135 Uiso 1 1 calc R . .
H36S H 0.2218 0.5774 0.6577 0.114 Uiso 1 1 calc R . .
H42S H 0.9056 0.5181 0.8387 0.124 Uiso 1 1 calc R . .
H43S H 0.9981 0.5288 0.7487 0.175 Uiso 1 1 calc R . .
H44S H 0.8905 0.5465 0.6455 0.242 Uiso 1 1 calc R . .
H45S H 0.6901 0.5534 0.6324 0.161 Uiso 1 1 calc R . .
H46S H 0.5975 0.5426 0.7224 0.131 Uiso 1 1 calc R . .
H52S H 0.4542 0.2107 0.6528 0.066 Uiso 1 1 calc R . .
H53S H 0.5375 0.1651 0.5856 0.076 Uiso 1 1 calc R . .
H54S H 0.6821 0.1915 0.5305 0.080 Uiso 1 1 calc R . .
H55S H 0.7468 0.2607 0.5467 0.080 Uiso 1 1 calc R . .
H56S H 0.6556 0.3070 0.6095 0.074 Uiso 1 1 calc R . .
H62S H 0.1151 0.0786 0.7322 0.169 Uiso 1 1 calc R . .
H63S H 0.1110 0.0060 0.7051 0.282 Uiso 1 1 calc R . .
H64S H 0.2831 -0.0326 0.7150 0.160 Uiso 1 1 calc R . .
H65S H 0.4593 0.0014 0.7522 0.158 Uiso 1 1 calc R . .
H66S H 0.4634 0.0741 0.7794 0.194 Uiso 1 1 calc R . .
H72S H 0.7593 -0.0051 0.5175 0.088 Uiso 1 1 calc R . .
H73S H 0.5895 -0.0339 0.5428 0.097 Uiso 1 1 calc R . .
H74S H 0.5431 -0.0231 0.6472 0.071 Uiso 1 1 calc R . .
H75S H 0.6664 0.0166 0.7264 0.125 Uiso 1 1 calc R . .
H76S H 0.8362 0.0454 0.7011 0.101 Uiso 1 1 calc R . .
H82S H 0.9594 0.0710 0.8854 0.102 Uiso 1 1 calc R . .
H83S H 0.8056 0.0894 0.9375 0.149 Uiso 1 1 calc R . .
H84S H 0.6491 0.0428 0.9329 0.222 Uiso 1 1 calc R . .
H85S H 0.6464 -0.0221 0.8761 0.164 Uiso 1 1 calc R . .
H86S H 0.8002 -0.0404 0.8240 0.200 Uiso 1 1 calc R . .
N4A N 0.7991(3) 0.36289(12) 0.80663(17) 0.0254(7) Uani 1 1 d . . .
N4B N 0.7379(3) 0.35517(13) 0.92661(17) 0.0258(7) Uani 1 1 d . . .
N4C N 0.6927(3) 0.19428(13) 0.87716(18) 0.0296(8) Uani 1 1 d . . .
N4D N 0.9146(3) 0.21473(13) 0.88419(18) 0.0289(8) Uani 1 1 d . . .
N4E N 1.3205(3) 0.36235(13) 0.34909(18) 0.0279(7) Uani 1 1 d . . .
N4F N 1.2578(3) 0.33084(13) 0.45871(17) 0.0277(8) Uani 1 1 d . . .
N4G N 1.1922(3) 0.18611(13) 0.33923(18) 0.0303(8) Uani 1 1 d . . .
N4H N 1.4169(3) 0.20451(13) 0.35289(17) 0.0281(8) Uani 1 1 d . . .
O11A O 0.9734(3) 0.30137(11) 0.84112(14) 0.0273(6) Uani 1 1 d . . .
O11B O 0.9687(2) 0.36986(11) 0.92332(14) 0.0270(6) Uani 1 1 d . . .
O11C O 0.6612(2) 0.26380(11) 0.95909(15) 0.0275(6) Uani 1 1 d . . .
O11D O 0.8354(3) 0.20721(11) 1.00349(15) 0.0290(6) Uani 1 1 d . . .
O11E O 1.4894(2) 0.29765(11) 0.35218(14) 0.0278(6) Uani 1 1 d . . .
O11F O 1.4927(3) 0.34465(11) 0.46411(15) 0.0303(7) Uani 1 1 d . . .
O11G O 1.1723(3) 0.23751(11) 0.44925(15) 0.0285(6) Uani 1 1 d . . .
O11H O 1.3356(3) 0.17459(12) 0.46360(16) 0.0338(7) Uani 1 1 d . . .
O12A O 0.8923(3) 0.28766(11) 0.95787(14) 0.0272(6) Uani 1 1 d . . .
O12B O 0.7618(2) 0.28040(11) 0.85725(14) 0.0264(6) Uani 1 1 d . . .
O34E O 1.2757(2) 0.27316(11) 0.35833(14) 0.0264(6) Uani 1 1 d . . .
O34F O 1.4051(3) 0.26076(11) 0.45760(14) 0.0273(6) Uani 1 1 d . . .

loop_
_atom_site_aniso_label
_atom_site_aniso_U_11
_atom_site_aniso_U_22
_atom_site_aniso_U_33
_atom_site_aniso_U_23
_atom_site_aniso_U_13
_atom_site_aniso_U_12
Al1 0.0257(6) 0.0230(6) 0.0227(6) 0.0005(5) 0.0044(5) 0.0001(5)
Al2 0.0290(6) 0.0218(6) 0.0235(6) 0.0005(5) 0.0049(5) -0.0010(5)
Al3 0.0269(6) 0.0252(6) 0.0230(6) -0.0009(5) 0.0038(5) -0.0007(5)
Al4 0.0287(6) 0.0266(6) 0.0232(6) 0.0000(5) 0.0043(5) 0.0004(5)
C1A 0.041(3) 0.048(3) 0.031(2) 0.011(2) 0.005(2) 0.013(2)
C1B 0.035(3) 0.054(3) 0.035(3) 0.009(2) 0.011(2) 0.020(2)
C1C 0.045(3) 0.048(3) 0.031(2) -0.011(2) 0.007(2) 0.006(2)
C1D 0.052(3) 0.040(3) 0.036(3) -0.009(2) 0.012(2) 0.003(2)
C1E 0.034(3) 0.048(3) 0.058(3) 0.015(3) 0.010(2) 0.011(2)
C1F 0.033(3) 0.064(4) 0.057(3) 0.010(3) 0.021(2) 0.018(2)
C1G 0.057(3) 0.070(4) 0.030(3) -0.014(3) 0.014(2) -0.019(3)
C1H 0.056(3) 0.045(3) 0.028(2) -0.011(2) 0.014(2) -0.008(2)
C2A 0.039(2) 0.035(2) 0.025(2) 0.0075(18) 0.0048(18) 0.008(2)
C2B 0.032(2) 0.037(2) 0.031(2) 0.0028(19) 0.0087(18) 0.0051(19)
C2C 0.043(3) 0.036(3) 0.031(2) -0.007(2) 0.003(2) -0.002(2)
C2D 0.045(3) 0.043(3) 0.031(2) -0.005(2) 0.010(2) 0.002(2)
C2E 0.031(2) 0.035(2) 0.041(3) 0.009(2) 0.0050(19) 0.0024(19)
C2F 0.029(2) 0.044(3) 0.048(3) 0.005(2) 0.012(2) 0.006(2)
C2G 0.046(3) 0.053(3) 0.030(2) -0.014(2) 0.012(2) -0.009(2)
C2H 0.041(3) 0.040(3) 0.032(2) -0.002(2) 0.008(2) -0.004(2)
C3A 0.025(2) 0.028(2) 0.032(2) 0.0047(18) 0.0075(17) 0.0055(17)
C3B 0.027(2) 0.028(2) 0.028(2) 0.0045(17) 0.0047(17) 0.0008(17)
C3C 0.037(2) 0.028(2) 0.031(2) -0.0016(18) 0.0062(19) -0.0007(18)
C3D 0.038(2) 0.024(2) 0.029(2) -0.0027(17) 0.0053(18) -0.0029(18)
C3E 0.024(2) 0.032(2) 0.034(2) 0.0036(18) 0.0014(17) 0.0001(17)
C3F 0.030(2) 0.033(2) 0.030(2) 0.0027(18) 0.0079(17) -0.0018(18)
C3G 0.038(2) 0.026(2) 0.028(2) -0.0025(17) 0.0069(18) -0.0066(18)
C3H 0.038(2) 0.028(2) 0.027(2) -0.0005(17) 0.0039(18) 0.0030(18)
C5A 0.031(2) 0.033(2) 0.021(2) -0.0050(17) 0.0054(16) -0.0003(17)
C5B 0.028(2) 0.034(2) 0.025(2) -0.0007(18) 0.0049(17) -0.0017(18)
C5C 0.032(2) 0.032(2) 0.034(2) -0.0032(19) 0.0017(19) -0.0018(19)
C5D 0.032(2) 0.032(2) 0.030(2) -0.0041(18) 0.0024(18) 0.0016(18)
C5E 0.033(2) 0.041(3) 0.030(2) 0.004(2) 0.0041(18) 0.004(2)
C5F 0.033(2) 0.037(2) 0.025(2) -0.0017(18) 0.0092(18) -0.0006(19)
C5G 0.034(2) 0.034(2) 0.031(2) -0.0035(18) 0.0001(18) 0.0049(19)
C5H 0.032(2) 0.043(3) 0.030(2) 0.004(2) 0.0054(19) 0.007(2)
C6A 0.029(2) 0.031(2) 0.025(2) -0.0056(17) 0.0092(17) 0.0009(17)
C6B 0.036(2) 0.030(2) 0.023(2) -0.0029(17) 0.0047(17) 0.0014(18)
C6C 0.026(2) 0.035(2) 0.035(2) 0.0032(19) 0.0022(18) -0.0020(18)
C6D 0.034(2) 0.029(2) 0.027(2) -0.0034(17) 0.0007(17) -0.0001(18)
C6E 0.033(2) 0.035(2) 0.027(2) -0.0012(18) 0.0072(18) 0.0065(19)
C6F 0.034(2) 0.035(2) 0.019(2) 0.0000(17) -0.0002(16) -0.0018(19)
C6G 0.037(2) 0.028(2) 0.037(2) 0.0009(19) 0.0005(19) 0.0026(19)
C6H 0.048(3) 0.035(3) 0.030(2) 0.0033(19) -0.002(2) 0.008(2)
C7A 0.038(2) 0.033(2) 0.023(2) -0.0034(17) 0.0056(17) 0.0015(19)
C7B 0.033(2) 0.037(3) 0.037(3) -0.007(2) 0.012(2) 0.0012(19)
C7C 0.033(2) 0.033(2) 0.048(3) 0.002(2) 0.003(2) -0.0061(19)
C7D 0.033(2) 0.033(2) 0.038(3) -0.0038(19) 0.0050(19) 0.0056(19)
C7E 0.045(3) 0.037(3) 0.033(2) 0.003(2) 0.010(2) 0.009(2)
C7F 0.041(3) 0.040(3) 0.030(2) -0.004(2) 0.0097(19) -0.004(2)
C7G 0.035(2) 0.039(3) 0.037(3) -0.007(2) 0.006(2) -0.005(2)
C7H 0.053(3) 0.046(3) 0.051(3) 0.000(3) 0.014(3) 0.015(3)
C8A 0.052(3) 0.031(2) 0.034(2) 0.0004(19) 0.022(2) -0.003(2)
C8B 0.050(3) 0.028(2) 0.045(3) -0.015(2) 0.016(2) -0.005(2)
C8C 0.030(2) 0.040(3) 0.046(3) 0.007(2) 0.010(2) -0.0055(19)
C8D 0.042(3) 0.026(2) 0.042(3) -0.0055(19) 0.000(2) 0.0053(19)
C8E 0.052(3) 0.032(2) 0.040(3) 0.004(2) 0.014(2) -0.006(2)
C8F 0.057(3) 0.035(3) 0.029(2) -0.009(2) 0.008(2) -0.004(2)
C8G 0.034(2) 0.041(3) 0.048(3) 0.001(2) 0.009(2) -0.008(2)
C8H 0.079(5) 0.038(3) 0.077(5) 0.016(3) 0.012(4) 0.032(3)
C9A 0.032(2) 0.036(2) 0.033(2) -0.0010(19) 0.0122(18) -0.0005(19)
C9B 0.038(3) 0.030(2) 0.050(3) -0.005(2) 0.012(2) -0.007(2)
C9C 0.035(2) 0.031(2) 0.039(3) 0.004(2) 0.0120(19) -0.0028(19)
C9D 0.043(3) 0.031(2) 0.039(3) 0.006(2) 0.006(2) -0.001(2)
C9E 0.035(3) 0.044(3) 0.038(3) -0.004(2) 0.011(2) -0.002(2)
C9F 0.050(3) 0.032(2) 0.027(2) -0.0015(18) 0.003(2) -0.006(2)
C9G 0.038(3) 0.042(3) 0.040(3) -0.003(2) 0.014(2) -0.005(2)
C9H 0.070(4) 0.034(3) 0.054(3) 0.013(2) 0.009(3) 0.012(3)
C10A 0.037(2) 0.023(2) 0.034(2) 0.0006(17) 0.0089(19) -0.0022(17)
C10B 0.033(2) 0.029(2) 0.033(2) -0.0015(18) 0.0042(18) -0.0062(18)
C10C 0.029(2) 0.029(2) 0.031(2) 0.0046(17) 0.0057(17) -0.0027(17)
C10D 0.039(2) 0.028(2) 0.030(2) 0.0002(17) 0.0042(19) 0.0025(18)
C10E 0.028(2) 0.039(2) 0.028(2) -0.0016(18) 0.0074(17) 0.0000(18)
C10F 0.032(2) 0.036(2) 0.026(2) 0.0006(18) 0.0030(17) -0.0087(19)
C10G 0.032(2) 0.031(2) 0.036(2) 0.0021(19) 0.0046(19) -0.0019(18)
C10H 0.050(3) 0.029(2) 0.036(3) 0.0043(19) 0.001(2) 0.002(2)
C11A 0.030(2) 0.026(2) 0.0230(19) -0.0045(16) 0.0040(16) -0.0041(17)
C11B 0.028(2) 0.026(2) 0.029(2) -0.0016(17) 0.0030(17) 0.0008(17)
C11C 0.026(2) 0.027(2) 0.028(2) 0.0061(17) 0.0033(16) 0.0004(17)
C11D 0.031(2) 0.024(2) 0.032(2) -0.0012(17) 0.0019(17) 0.0000(17)
C11E 0.031(2) 0.031(2) 0.0222(19) -0.0035(17) 0.0080(16) -0.0042(17)
C11F 0.034(2) 0.025(2) 0.028(2) -0.0001(17) 0.0003(17) -0.0024(17)
C11G 0.029(2) 0.027(2) 0.034(2) 0.0009(17) 0.0064(18) 0.0012(17)
C11H 0.039(3) 0.035(3) 0.031(2) 0.0017(19) -0.0007(19) 0.004(2)
C11S 0.049(3) 0.039(3) 0.055(3) 0.004(2) 0.024(3) -0.001(2)
C12A 0.029(2) 0.033(2) 0.041(3) -0.002(2) 0.0101(19) 0.0029(18)
C12B 0.042(3) 0.030(2) 0.034(2) -0.0016(19) 0.010(2) -0.007(2)
C12C 0.033(2) 0.027(2) 0.030(2) 0.0002(18) 0.0104(18) -0.0053(18)
C12D 0.048(3) 0.036(3) 0.052(3) 0.019(2) 0.022(2) 0.009(2)
C12E 0.033(2) 0.039(3) 0.037(3) -0.001(2) 0.011(2) 0.001(2)
C12F 0.035(3) 0.042(3) 0.041(3) -0.009(2) 0.008(2) -0.010(2)
C12G 0.030(2) 0.042(3) 0.031(2) 0.002(2) 0.0114(18) -0.0043(19)
C12H 0.055(3) 0.033(3) 0.052(3) 0.007(2) 0.010(3) 0.002(2)
C12S 0.049(3) 0.055(4) 0.074(4) 0.014(3) 0.020(3) 0.000(3)
C13A 0.037(3) 0.044(3) 0.037(3) -0.006(2) 0.000(2) 0.007(2)
C13B 0.037(3) 0.042(3) 0.062(4) 0.004(3) 0.015(2) -0.001(2)
C13C 0.035(2) 0.045(3) 0.032(2) -0.001(2) 0.0089(19) -0.003(2)
C13D 0.067(4) 0.052(3) 0.043(3) 0.009(3) 0.021(3) 0.014(3)
C13E 0.030(3) 0.056(3) 0.069(4) 0.008(3) 0.017(3) 0.005(2)
C13F 0.045(3) 0.041(3) 0.058(3) -0.002(3) 0.004(3) -0.017(2)
C13G 0.030(2) 0.048(3) 0.034(2) -0.001(2) 0.0063(19) -0.005(2)
C13H 0.062(4) 0.047(3) 0.072(4) 0.009(3) 0.008(3) -0.008(3)
C13S 0.068(4) 0.045(4) 0.108(6) 0.006(4) 0.019(4) 0.003(3)
C14A 0.031(3) 0.069(4) 0.063(4) 0.025(3) 0.013(2) 0.005(3)
C14B 0.037(3) 0.034(3) 0.055(3) -0.009(2) 0.013(2) -0.012(2)
C14C 0.029(2) 0.039(3) 0.032(2) 0.001(2) 0.0039(18) -0.0008(19)
C14D 0.077(4) 0.064(4) 0.064(4) 0.032(3) 0.043(4) 0.019(3)
C14E 0.042(3) 0.045(3) 0.032(2) -0.005(2) 0.007(2) 0.009(2)
C14F 0.031(3) 0.051(3) 0.075(4) -0.008(3) 0.008(3) -0.006(2)
C14G 0.048(3) 0.062(4) 0.031(3) 0.008(2) 0.010(2) -0.008(3)
C14H 0.092(5) 0.051(4) 0.061(4) 0.015(3) 0.024(4) 0.004(3)
C14S 0.114(7) 0.047(4) 0.105(7) -0.017(4) 0.042(6) -0.005(4)
C15A 0.052(3) 0.029(2) 0.041(3) 0.001(2) 0.004(2) 0.006(2)
C15B 0.055(3) 0.040(3) 0.042(3) -0.006(2) 0.027(2) -0.017(2)
C15C 0.037(2) 0.027(2) 0.036(2) -0.0019(19) 0.0048(19) 0.0032(19)
C15D 0.042(3) 0.053(3) 0.073(4) 0.018(3) 0.022(3) 0.001(3)
C15E 0.033(2) 0.053(3) 0.037(3) -0.003(2) -0.003(2) 0.008(2)
C15F 0.045(3) 0.071(4) 0.040(3) 0.003(3) 0.016(2) -0.010(3)
C15G 0.042(3) 0.040(3) 0.031(2) -0.004(2) 0.009(2) -0.002(2)
C15H 0.085(5) 0.045(3) 0.051(3) 0.010(3) 0.031(3) 0.002(3)
C15S 0.085(5) 0.062(4) 0.064(4) -0.008(3) 0.013(4) -0.009(4)
C16S 0.056(3) 0.041(3) 0.064(4) 0.005(3) 0.008(3) -0.004(3)
C21S 0.043(3) 0.082(4) 0.031(3) 0.001(3) -0.002(2) 0.007(3)
C22S 0.054(4) 0.083(5) 0.052(4) -0.014(3) 0.010(3) 0.014(3)
C23S 0.044(3) 0.099(6) 0.053(4) -0.017(4) 0.012(3) 0.001(3)
C24S 0.040(3) 0.091(5) 0.053(4) -0.007(3) 0.003(3) -0.012(3)
C25S 0.049(3) 0.070(4) 0.063(4) -0.003(3) 0.005(3) 0.002(3)
C26S 0.047(3) 0.077(4) 0.049(3) -0.001(3) 0.008(3) 0.013(3)
C31S 0.106(6) 0.069(5) 0.080(5) 0.022(4) 0.048(5) 0.026(4)
C32S 0.173(11) 0.050(5) 0.155(10) 0.038(6) 0.110(9) 0.026(6)
C33S 0.095(7) 0.052(5) 0.199(13) 0.030(7) 0.047(8) 0.012(5)
C34S 0.066(6) 0.086(7) 0.222(15) 0.048(8) 0.008(7) -0.010(5)
C35S 0.099(7) 0.063(5) 0.169(11) 0.042(6) 0.007(7) 0.001(5)
C36S 0.075(5) 0.061(5) 0.155(9) 0.031(5) 0.035(6) 0.012(4)
C51S 0.040(3) 0.076(4) 0.032(3) -0.003(3) 0.011(2) -0.003(3)
C52S 0.036(3) 0.085(5) 0.042(3) 0.001(3) -0.001(2) -0.005(3)
C53S 0.051(4) 0.071(4) 0.059(4) -0.002(3) -0.013(3) 0.002(3)
C54S 0.051(4) 0.113(6) 0.030(3) -0.008(3) -0.009(2) 0.018(4)
C55S 0.051(4) 0.115(6) 0.034(3) -0.003(3) 0.004(3) 0.001(4)
C56S 0.054(4) 0.089(5) 0.040(3) 0.003(3) 0.004(3) -0.019(3)
Cl1S 0.0788(11) 0.0456(8) 0.0880(13) -0.0112(8) 0.0370(10) -0.0057(8)
Cl2S 0.0698(10) 0.0850(12) 0.0538(9) 0.0117(8) 0.0175(8) 0.0070(9)
Cl3S 0.211(4) 0.109(2) 0.0805(16) -0.0009(14) 0.0115(19) 0.073(2)
Cl5S 0.0676(10) 0.1002(14) 0.0557(9) -0.0297(9) 0.0161(8) -0.0121(9)
N4A 0.0280(18) 0.0245(17) 0.0245(17) -0.0019(14) 0.0071(14) -0.0019(14)
N4B 0.0262(17) 0.0290(18) 0.0222(17) 0.0003(14) 0.0040(14) -0.0023(14)
N4C 0.035(2) 0.0265(18) 0.0267(18) 0.0015(14) 0.0054(15) -0.0016(15)
N4D 0.0334(19) 0.0249(18) 0.0289(18) 0.0000(14) 0.0065(15) -0.0020(15)
N4E 0.0294(18) 0.0269(18) 0.0281(18) 0.0001(14) 0.0072(14) 0.0005(14)
N4F 0.0255(17) 0.0314(19) 0.0262(18) -0.0075(15) 0.0043(14) -0.0010(15)
N4G 0.035(2) 0.0261(18) 0.0301(19) -0.0001(15) 0.0062(15) -0.0010(15)
N4H 0.0302(19) 0.0274(18) 0.0258(18) 0.0026(15) 0.0025(14) 0.0030(15)
O11A 0.0309(15) 0.0257(15) 0.0255(14) -0.0013(12) 0.0055(12) 0.0024(12)
O11B 0.0296(15) 0.0230(14) 0.0291(15) -0.0021(12) 0.0073(12) -0.0004(12)
O11C 0.0261(15) 0.0265(15) 0.0306(16) 0.0006(12) 0.0070(12) -0.0030(12)
O11D 0.0314(16) 0.0260(15) 0.0301(16) 0.0010(12) 0.0069(12) 0.0027(12)
O11E 0.0266(15) 0.0291(15) 0.0276(15) 0.0006(12) 0.0051(12) 0.0022(12)
O11F 0.0313(16) 0.0311(16) 0.0279(15) -0.0054(12) 0.0038(12) -0.0011(12)
O11G 0.0308(15) 0.0267(15) 0.0295(15) -0.0020(12) 0.0098(12) -0.0029(12)
O11H 0.0373(17) 0.0316(17) 0.0318(16) 0.0013(13) 0.0047(13) 0.0030(14)
O12A 0.0293(15) 0.0250(15) 0.0263(15) 0.0001(12) 0.0017(12) -0.0017(12)
O12B 0.0283(15) 0.0280(15) 0.0222(14) 0.0010(11) 0.0023(11) -0.0031(12)
O34E 0.0282(15) 0.0283(15) 0.0220(14) 0.0004(11) 0.0026(11) 0.0009(12)
O34F 0.0302(15) 0.0285(15) 0.0217(14) 0.0012(12) 0.0009(11) 0.0023(12)

loop_
_atom_type_symbol
_atom_type_description
_atom_type_scat_dispersion_real
_atom_type_scat_dispersion_imag
_atom_type_scat_source
C C 0.0033 0.0016 'International Tables Vol C Tables 4.2.6.8 and 6.1.1.4'
H H 0.0000 0.0000 'International Tables Vol C Tables 4.2.6.8 and 6.1.1.4'
N N 0.0061 0.0033 'International Tables Vol C Tables 4.2.6.8 and 6.1.1.4'
O O 0.0106 0.0060 'International Tables Vol C Tables 4.2.6.8 and 6.1.1.4'
Cl Cl 0.1484 0.1585 'International Tables Vol C Tables 4.2.6.8 and 6.1.1.4'
Al Al 0.0645 0.0514 'International Tables Vol C Tables 4.2.6.8 and 6.1.1.4'

loop_
_geom_angle_atom_site_label_1
_geom_angle_atom_site_label_2
_geom_angle_atom_site_label_3
_geom_angle
_geom_angle_site_symmetry_1
_geom_angle_site_symmetry_3
_geom_angle_publ_flag
Al1 N4A H4A 106.7 . . ?
Al1 N4B H4B 107.1 . . ?
Al1 O12A Al2 106.21(15) . . ?
Al1 O12A H12A 126.9 . . ?
Al1 O12B H12B 129.7 . . ?
Al2 N4C H4C 106.9 . . ?
Al2 N4D H4D 106.1 . . ?
Al2 O12A H12A 126.9 . . ?
Al2 O12B Al1 100.64(14) . . ?
Al2 O12B H12B 129.7 . . ?
Al3 N4E H4E 107.0 . . ?
Al3 N4F H4F 106.7 . . ?
Al3 O34E H34E 129.5 . . ?
Al3 O34F Al4 106.37(15) . . ?
Al3 O34F H34F 126.8 . . ?
Al4 N4G H4G 106.7 . . ?
Al4 N4H H4H 106.8 . . ?
Al4 O34E Al3 101.02(14) . . ?
Al4 O34E H34E 129.5 . . ?
Al4 O34F H34F 126.8 . . ?
C1A C1B C2B 111.3(4) . . ?
C1A C1B H1D 109.4 . . ?
C1A C1B H1E 109.4 . . ?
C1A C2A H2A 109.7 . . ?
C1A C2A H2B 109.7 . . ?
C1B C1A C2A 111.3(4) . . ?
C1B C1A H1A 109.4 . . ?
C1B C1A H1B 109.4 . . ?
C1B C2B H2D 109.6 . . ?
C1B C2B H2E 109.6 . . ?
C1C C1D C2D 110.4(4) . . ?
C1C C1D H1J 109.6 . . ?
C1C C1D H1K 109.6 . . ?
C1C C2C H2G 109.7 . . ?
C1C C2C H2H 109.7 . . ?
C1D C1C C2C 111.6(4) . . ?
C1D C1C H1G 109.3 . . ?
C1D C1C H1H 109.3 . . ?
C1D C2D C3D 110.4(4) . . ?
C1D C2D H2J 109.6 . . ?
C1D C2D H2K 109.6 . . ?
C1E C1F H1R 109.5 . . ?
C1E C1F H1S 109.5 . . ?
C1E C2E H2M 109.4 . . ?
C1E C2E H2N 109.4 . . ?
C1F C1E H1M 109.3 . . ?
C1F C1E H1N 109.3 . . ?
C1F C2F H2R 109.5 . . ?
C1F C2F H2S 109.5 . . ?
C1G C1H C2H 110.3(4) . . ?
C1G C1H H1X 109.6 . . ?
C1G C1H H1Y 109.6 . . ?
C1G C2G C3G 110.2(4) . . ?
C1G C2G H2U 109.6 . . ?
C1G C2G H2V 109.6 . . ?
C1H C1G C2G 111.6(5) . . ?
C1H C1G H1U 109.3 . . ?
C1H C1G H1V 109.3 . . ?
C1H C2H H2X 109.5 . . ?
C1H C2H H2Y 109.5 . . ?
C2A C1A H1A 109.4 . . ?
C2A C1A H1B 109.4 . . ?
C2A C3A C3B 110.4(4) . . ?
C2A C3A H3A 107.7 . . ?
C2B C1B H1D 109.4 . . ?
C2B C1B H1E 109.4 . . ?
C2B C3B C3A 112.1(3) . . ?
C2B C3B H3D 107.2 . . ?
C2C C1C H1G 109.3 . . ?
C2C C1C H1H 109.3 . . ?
C2C C3C H3H 108.0 . . ?
C2D C1D H1J 109.6 . . ?
C2D C1D H1K 109.6 . . ?
C2D C3D H3J 107.1 . . ?
C2E C1E C1F 111.4(4) . . ?
C2E C1E H1M 109.3 . . ?
C2E C1E H1N 109.3 . . ?
C2E C3E C3F 109.7(4) . . ?
C2E C3E H3M 108.9 . . ?
C2F C1F C1E 110.8(5) . . ?
C2F C1F H1R 109.5 . . ?
C2F C1F H1S 109.5 . . ?
C2F C3F C3E 112.7(4) . . ?
C2F C3F H3R 106.8 . . ?
C2G C1G H1U 109.3 . . ?
C2G C1G H1V 109.3 . . ?
C2G C3G H3G 108.1 . . ?
C2H C1H H1X 109.6 . . ?
C2H C1H H1Y 109.6 . . ?
C2H C3H C3G 111.1(4) . . ?
C2H C3H H3X 107.4 . . ?
C3A C2A C1A 109.9(4) . . ?
C3A C2A H2A 109.7 . . ?
C3A C2A H2B 109.7 . . ?
C3A C3B H3D 107.2 . . ?
C3A N4A Al1 109.9(3) . . ?
C3A N4A H4A 106.7 . . ?
C3B C2B C1B 110.4(3) . . ?
C3B C2B H2D 109.6 . . ?
C3B C2B H2E 109.6 . . ?
C3B C3A H3A 107.7 . . ?
C3B N4B Al1 112.7(3) . . ?
C3B N4B C5B 112.4(3) . . ?
C3B N4B H4B 107.1 . . ?
C3C C2C C1C 109.8(4) . . ?
C3C C2C H2G 109.7 . . ?
C3C C2C H2H 109.7 . . ?
C3C C3D C2D 112.1(4) . . ?
C3C C3D H3J 107.1 . . ?
C3C N4C Al2 108.7(3) . . ?
C3C N4C C5C 114.7(3) . . ?
C3C N4C H4C 106.9 . . ?
C3D C2D H2J 109.6 . . ?
C3D C2D H2K 109.6 . . ?
C3D C3C C2C 110.1(4) . . ?
C3D C3C H3H 108.0 . . ?
C3D N4D Al2 113.2(3) . . ?
C3D N4D H4D 106.1 . . ?
C3E C2E C1E 111.1(4) . . ?
C3E C2E H2M 109.4 . . ?
C3E C2E H2N 109.4 . . ?
C3E C3F H3R 106.8 . . ?
C3E N4E Al3 109.3(3) . . ?
C3E N4E H4E 107.0 . . ?
C3F C2F C1F 110.9(4) . . ?
C3F C2F H2R 109.5 . . ?
C3F C2F H2S 109.5 . . ?
C3F C3E H3M 108.9 . . ?
C3F N4F Al3 112.8(3) . . ?
C3F N4F C5F 112.6(3) . . ?
C3F N4F H4F 106.7 . . ?
C3G C2G H2U 109.6 . . ?
C3G C2G H2V 109.6 . . ?
C3G C3H H3X 107.4 . . ?
C3G N4G Al4 109.6(3) . . ?
C3G N4G C5G 114.6(4) . . ?
C3G N4G H4G 106.7 . . ?
C3H C2H C1H 110.6(4) . . ?
C3H C2H H2X 109.5 . . ?
C3H C2H H2Y 109.5 . . ?
C3H C3G C2G 109.9(4) . . ?
C3H C3G H3G 108.1 . . ?
C3H N4H Al4 113.9(3) . . ?
C3H N4H C5H 111.7(3) . . ?
C3H N4H H4H 106.8 . . ?
C5A N4A Al1 111.7(3) . . ?
C5A N4A C3A 114.7(3) . . ?
C5A N4A H4A 106.7 . . ?
C5B N4B Al1 110.2(3) . . ?
C5B N4B H4B 107.1 . . ?
C5C N4C Al2 112.2(2) . . ?
C5C N4C H4C 106.9 . . ?
C5D N4D Al2 111.8(3) . . ?
C5D N4D C3D 112.7(3) . . ?
C5D N4D H4D 106.1 . . ?
C5E N4E Al3 111.9(3) . . ?
C5E N4E C3E 114.2(3) . . ?
C5E N4E H4E 107.0 . . ?
C5F N4F Al3 110.8(3) . . ?
C5F N4F H4F 106.7 . . ?
C5G N4G Al4 112.2(3) . . ?
C5G N4G H4G 106.7 . . ?
C5H N4H Al4 110.4(3) . . ?
C5H N4H H4H 106.8 . . ?
C6A C5A H5A 109.6 . . ?
C6A C5A H5B 109.6 . . ?
C6A C7A C8A 120.0(4) . . ?
C6A C7A H7A 120.0 . . ?
C6A C11A C10A 119.2(4) . . ?
C6B C5B H5D 109.5 . . ?
C6B C5B H5E 109.5 . . ?
C6B C7B H7D 119.6 . . ?
C6B C11B C10B 118.2(4) . . ?
C6C C5C H5G 109.8 . . ?
C6C C5C H5H 109.0 . . ?
C6C C5C N4C 111.1(3) . . ?
C6C C7C H7C 120.0 . . ?
C6C C11C C10C 120.1(4) . . ?
C6D C5D H5J 109.2 . . ?
C6D C5D H5K 109.2 . . ?
C6D C7D H7J 119.6 . . ?
C6D C11D C10D 119.0(4) . . ?
C6E C5E H5M 109.5 . . ?
C6E C5E H5N 109.5 . . ?
C6E C7E H7M 119.6 . . ?
C6E C11E C10E 118.8(4) . . ?
C6F C5F H5R 109.5 . . ?
C6F C5F H5S 109.5 . . ?
C6F C7F H7R 119.9 . . ?
C6F C11F C10F 118.6(4) . . ?
C6G C5G H5U 109.5 . . ?
C6G C5G H5V 109.5 . . ?
C6G C7G H7U 119.7 . . ?
C6H C5H H5X 109.1 . . ?
C6H C5H H5Y 109.1 . . ?
C6H C7H C8H 119.7(6) . . ?
C6H C7H H7X 120.2 . . ?
C6H C11H C10H 118.5(4) . . ?
C7A C6A C5A 120.2(4) . . ?
C7A C6A C11A 121.3(4) . . ?
C7A C8A H8A 120.3 . . ?
C7B C6B C5B 119.1(4) . . ?
C7B C6B C11B 121.2(4) . . ?
C7B C8B C9B 119.1(4) . . ?
C7B C8B H8D 120.4 . . ?
C7C C6C C5C 120.2(4) . . ?
C7C C8C C9C 119.3(4) . . ?
C7C C8C H8C 120.4 . . ?
C7D C6D C5D 118.0(4) . . ?
C7D C8D H8J 121.1 . . ?
C7E C6E C5E 120.6(4) . . ?
C7E C6E C11E 120.5(4) . . ?
C7E C8E C9E 120.2(5) . . ?
C7E C8E H8M 119.9 . . ?
C7F C6F C5F 118.5(4) . . ?
C7F C8F H8R 120.6 . . ?
C7G C6G C5G 120.6(4) . . ?
C7G C6G C11G 120.1(5) . . ?
C7G C8G C9G 118.9(5) . . ?
C7G C8G H8U 120.6 . . ?
C7H C6H C5H 119.0(5) . . ?
C7H C6H C11H 121.1(5) . . ?
C7H C8H H8X 119.9 . . ?
C8A C7A H7A 120.0 . . ?
C8A C9A C10A 122.7(4) . . ?
C8A C9A H9A 118.7 . . ?
C8B C7B C6B 120.7(4) . . ?
C8B C7B H7D 119.6 . . ?
C8B C9B C10B 122.5(4) . . ?
C8B C9B H9B 118.7 . . ?
C8C C7C C6C 119.9(5) . . ?
C8C C7C H7C 120.0 . . ?
C8C C9C C10C 123.7(4) . . ?
C8C C9C H9G 118.1 . . ?
C8D C7D C6D 120.9(5) . . ?
C8D C7D H7J 119.6 . . ?
C8D C9D C10D 124.2(5) . . ?
C8D C9D H9J 117.9 . . ?
C8E C7E C6E 120.8(5) . . ?
C8E C7E H7M 119.6 . . ?
C8E C9E H9M 118.9 . . ?
C8F C7F C6F 120.2(5) . . ?
C8F C7F H7R 119.9 . . ?
C8F C9F C10F 123.1(5) . . ?
C8F C9F H9R 118.5 . . ?
C8G C7G C6G 120.6(5) . . ?
C8G C7G H7U 119.7 . . ?
C8G C9G C10G 123.5(5) . . ?
C8G C9G H9U 118.2 . . ?
C8H C7H H7X 120.2 . . ?
C8H C9H C10H 122.0(5) . . ?
C8H C9H H9X 119.0 . . ?
C9A C8A C7A 119.4(4) . . ?
C9A C8A H8A 120.3 . . ?
C9A C10A C11A 117.3(4) . . ?
C9A C10A C12A 119.1(4) . . ?
C9B C8B H8D 120.4 . . ?
C9B C10B C11B 118.1(4) . . ?
C9B C10B C12B 119.7(4) . . ?
C9C C8C H8C 120.4 . . ?
C9C C10C C11C 116.2(4) . . ?
C9C C10C C12C 120.1(4) . . ?
C9D C8D C7D 117.8(4) . . ?
C9D C8D H8J 121.1 . . ?
C9D C10D C11D 117.5(4) . . ?
C9D C10D C12D 121.0(4) . . ?
C9E C8E H8M 119.9 . . ?
C9E C10E C11E 117.1(4) . . ?
C9E C10E C12E 119.8(4) . . ?
C9F C8F C7F 118.9(5) . . ?
C9F C8F H8R 120.6 . . ?
C9F C10F C11F 117.3(4) . . ?
C9F C10F C12F 120.3(4) . . ?
C9G C8G H8U 120.6 . . ?
C9G C10G C11G 116.9(4) . . ?
C9G C10G C12G 120.3(4) . . ?
C9H C8H C7H 120.2(5) . . ?
C9H C8H H8X 119.9 . . ?
C9H C10H C11H 118.4(5) . . ?
C9H C10H C12H 119.5(5) . . ?
C10A C9A H9A 118.7 . . ?
C10A C12A C13A 113.4(4) . . ?
C10A C12A C15A 106.9(4) . . ?
C10B C9B H9B 118.7 . . ?
C10B C12B C13B 108.0(4) . . ?
C10B C12B C14B 112.8(4) . . ?
C10C C9C H9G 118.1 . . ?
C10C C12C C13C 113.6(4) . . ?
C10C C12C C14C 113.0(4) . . ?
C10C C12C C15C 107.5(4) . . ?
C10D C9D H9J 117.9 . . ?
C10D C12D C13D 109.6(4) . . ?
C10D C12D C14D 112.4(4) . . ?
C10E C9E C8E 122.2(5) . . ?
C10E C9E H9M 118.9 . . ?
C10E C12E C15E 112.6(4) . . ?
C10F C9F H9R 118.5 . . ?
C10G C9G H9U 118.2 . . ?
C10G C11G C6G 119.8(4) . . ?
C10G C12G C13G 112.9(4) . . ?
C10G C12G C14G 113.4(4) . . ?
C10H C9H H9X 119.0 . . ?
C10H C12H C13H 110.5(5) . . ?
C10H C12H C14H 113.8(5) . . ?
C11A C6A C5A 118.4(4) . . ?
C11A C10A C12A 123.4(4) . . ?
C11A O11A Al1 126.6(3) . . ?
C11B C6B C5B 119.7(4) . . ?
C11B C10B C12B 122.1(4) . . ?
C11B O11B Al1 132.7(3) . . ?
C11C C6C C5C 119.4(4) . . ?
C11C C6C C7C 120.4(4) . . ?
C11C C10C C12C 123.4(4) . . ?
C11C O11C Al2 126.9(3) . . ?
C11D C6D C5D 121.5(4) . . ?
C11D C6D C7D 120.5(4) . . ?
C11D C10D C12D 121.5(4) . . ?
C11D O11D Al2 133.5(3) . . ?
C11E C6E C5E 118.9(4) . . ?
C11E C10E C12E 122.8(4) . . ?
C11E O11E Al3 126.1(3) . . ?
C11F C6F C5F 119.9(4) . . ?
C11F C6F C7F 121.6(4) . . ?
C11F C10F C12F 122.4(4) . . ?
C11F O11F Al3 133.8(3) . . ?
C11G C6G C5G 119.4(4) . . ?
C11G C10G C12G 122.3(4) . . ?
C11G O11G Al4 126.6(3) . . ?
C11H C6H C5H 119.9(4) . . ?
C11H C10H C12H 122.2(4) . . ?
C11H O11H Al4 134.1(3) . . ?
C11S C12S C13S 118.5(7) . . ?
C11S C12S H12S 120.8 . . ?
C11S C16S H16S 120.4 . . ?
C12A C13A H13A 109.5 . . ?
C12A C13A H13B 109.5 . . ?
C12A C13A H13C 109.5 . . ?
C12A C14A H14A 109.5 . . ?
C12A C14A H14B 109.5 . . ?
C12A C14A H14C 109.5 . . ?
C12A C15A H15A 109.5 . . ?
C12A C15A H15B 109.5 . . ?
C12A C15A H15C 109.5 . . ?
C12B C13B H13D 109.5 . . ?
C12B C13B H13E 109.5 . . ?
C12B C13B H13F 109.5 . . ?
C12B C14B H14D 109.5 . . ?
C12B C14B H14E 109.5 . . ?
C12B C14B H14F 109.5 . . ?
C12B C15B H15D 109.5 . . ?
C12B C15B H15E 109.5 . . ?
C12B C15B H15F 109.5 . . ?
C12C C13C H13G 109.5 . . ?
C12C C13C H13H 109.5 . . ?
C12C C13C H13I 109.5 . . ?
C12C C14C H14G 109.5 . . ?
C12C C14C H14H 109.5 . . ?
C12C C14C H14I 109.5 . . ?
C12C C15C H15G 109.5 . . ?
C12C C15C H15H 109.5 . . ?
C12C C15C H15I 109.5 . . ?
C12D C13D H13J 109.5 . . ?
C12D C13D H13K 109.5 . . ?
C12D C13D H13L 109.5 . . ?
C12D C14D H14J 109.5 . . ?
C12D C14D H14K 109.5 . . ?
C12D C14D H14L 109.5 . . ?
C12D C15D H15J 109.5 . . ?
C12D C15D H15K 109.5 . . ?
C12D C15D H15L 109.5 . . ?
C12E C13E H13M 109.5 . . ?
C12E C13E H13N 109.5 . . ?
C12E C13E H13O 109.5 . . ?
C12E C14E H14M 109.5 . . ?
C12E C14E H14N 109.5 . . ?
C12E C14E H14O 109.5 . . ?
C12E C15E H15M 109.5 . . ?
C12E C15E H15N 109.5 . . ?
C12E C15E H15O 109.5 . . ?
C12F C13F H13R 109.5 . . ?
C12F C13F H13S 109.5 . . ?
C12F C13F H13T 109.5 . . ?
C12F C14F H14R 109.5 . . ?
C12F C14F H14S 109.5 . . ?
C12F C14F H14T 109.5 . . ?
C12F C15F H15R 109.5 . . ?
C12F C15F H15S 109.5 . . ?
C12F C15F H15T 109.5 . . ?
C12G C13G H13U 109.5 . . ?
C12G C13G H13V 109.5 . . ?
C12G C13G H13W 109.5 . . ?
C12G C14G H14U 109.5 . . ?
C12G C14G H14V 109.5 . . ?
C12G C14G H14W 109.5 . . ?
C12G C15G H10 109.5 . . ?
C12G C15G H15U 109.5 . . ?
C12G C15G H15V 109.5 . . ?
C12H C13H H13X 109.5 . . ?
C12H C13H H13Y 109.5 . . ?
C12H C13H H13Z 109.5 . . ?
C12H C14H H14X 109.5 . . ?
C12H C14H H14Y 109.5 . . ?
C12H C14H H14Z 109.5 . . ?
C12H C15H H15X 109.5 . . ?
C12H C15H H15Y 109.5 . . ?
C12H C15H H15Z 109.5 . . ?
C12S C11S Cl1S 118.6(5) . . ?
C12S C13S H13 120.4 . . ?
C13A C12A C15A 108.5(4) . . ?
C13C C12C C15C 106.5(4) . . ?
C13D C12D C14D 106.2(5) . . ?
C13E C12E C10E 112.3(4) . . ?
C13E C12E C15E 106.4(4) . . ?
C13F C12F C10F 112.7(4) . . ?
C13S C12S H12S 120.8 . . ?
C13S C14S C15S 120.7(7) . . ?
C13S C14S H14 119.6 . . ?
C14A C12A C10A 113.5(4) . . ?
C14A C12A C13A 106.6(4) . . ?
C14A C12A C15A 107.7(4) . . ?
C14B C12B C13B 107.4(4) . . ?
C14C C12C C13C 106.8(4) . . ?
C14C C12C C15C 109.2(4) . . ?
C14E C12E C10E 108.2(4) . . ?
C14E C12E C13E 107.6(4) . . ?
C14E C12E C15E 109.5(4) . . ?
C14F C12F C10F 109.1(4) . . ?
C14F C12F C13F 105.7(4) . . ?
C14F C12F C15F 110.6(5) . . ?
C14G C12G C13G 105.6(4) . . ?
C14H C12H C13H 106.3(5) . . ?
C14S C13S C12S 119.2(7) . . ?
C14S C13S H13 120.4 . . ?
C14S C15S H15 120.3 . . ?
C15B C12B C10B 111.6(4) . . ?
C15B C12B C13B 111.0(4) . . ?
C15B C12B C14B 106.0(4) . . ?
C15D C12D C10D 110.8(5) . . ?
C15D C12D C13D 110.2(5) . . ?
C15D C12D C14D 107.5(5) . . ?
C15F C12F C10F 109.9(4) . . ?
C15F C12F C13F 108.7(5) . . ?
C15G C12G C10G 107.1(4) . . ?
C15G C12G C13G 109.7(4) . . ?
C15G C12G C14G 108.1(4) . . ?
C15H C12H C10H 110.4(5) . . ?
C15H C12H C13H 109.3(5) . . ?
C15H C12H C14H 106.3(5) . . ?
C15S C14S H14 119.6 . . ?
C15S C16S C11S 119.1(6) . . ?
C15S C16S H16S 120.4 . . ?
C16S C11S C12S 122.9(6) . . ?
C16S C11S Cl1S 118.5(5) . . ?
C16S C15S C14S 119.4(7) . . ?
C16S C15S H15 120.3 . . ?
C21S C22S H22S 119.6 . . ?
C21S C26S H26S 120.1 . . ?
C22S C21S C26S 119.2(7) . . ?
C22S C21S Cl2S 120.4(6) . . ?
C22S C23S C24S 119.5(6) . . ?
C22S C23S H23S 120.2 . . ?
C23S C22S C21S 120.7(7) . . ?
C23S C22S H22S 119.6 . . ?
C23S C24S H24S 119.5 . . ?
C24S C23S H23S 120.2 . . ?
C24S C25S C26S 119.8(7) . . ?
C24S C25S H25S 120.1 . . ?
C25S C24S C23S 120.9(7) . . ?
C25S C24S H24S 119.5 . . ?
C25S C26S C21S 119.8(6) . . ?
C25S C26S H26S 120.1 . . ?
C26S C21S Cl2S 120.3(5) . . ?
C26S C25S H25S 120.1 . . ?
C31S C32S C33S 119.1(8) . . ?
C31S C32S H32S 120.4 . . ?
C31S C36S H36S 119.8 . . ?
C32S C31S Cl3S 120.1(8) . . ?
C32S C33S H33S 121.2 . . ?
C33S C32S H32S 120.4 . . ?
C33S C34S C35S 121.5(12) . . ?
C33S C34S H34S 119.2 . . ?
C34S C33S C32S 117.6(10) . . ?
C34S C33S H33S 121.2 . . ?
C34S C35S C36S 122.5(10) . . ?
C34S C35S H35S 118.8 . . ?
C35S C34S H34S 119.2 . . ?
C35S C36S C31S 120.4(9) . . ?
C35S C36S H36S 119.8 . . ?
C36S C31S C32S 118.4(10) . . ?
C36S C31S Cl3S 121.4(8) . . ?
C36S C35S H35S 118.8 . . ?
C41S C42S H42S 120.0 . . ?
C41S C46S C45S 120.008(1) . . ?
C41S C46S H46S 120.0 . . ?
C42S C41S Cl4S 119.447(2) . . ?
C42S C43S C44S 120.014(1) . . ?
C42S C43S H43S 120.0 . . ?
C43S C42S C41S 119.999(3) . . ?
C43S C42S H42S 120.0 . . ?
C43S C44S C45S 119.992(1) . . ?
C43S C44S H44S 120.0 . . ?
C44S C43S H43S 120.0 . . ?
C44S C45S H45S 120.0 . . ?
C45S C44S H44S 120.0 . . ?
C45S C46S H46S 120.0 . . ?
C46S C41S C42S 119.991(2) . . ?
C46S C41S Cl4S 120.215(1) . . ?
C46S C45S C44S 119.996(1) . . ?
C46S C45S H45S 120.0 . . ?
C51S C52S H52S 120.8 . . ?
C51S C56S C55S 120.2(7) . . ?
C51S C56S H56S 119.9 . . ?
C52S C51S Cl5S 119.7(4) . . ?
C52S C53S C54S 119.4(7) . . ?
C52S C53S H53S 120.3 . . ?
C53S C52S C51S 118.5(6) . . ?
C53S C52S H52S 120.8 . . ?
C53S C54S H54S 119.6 . . ?
C54S C53S H53S 120.3 . . ?
C54S C55S C56S 119.3(7) . . ?
C54S C55S H55S 120.3 . . ?
C55S C54S C53S 120.9(7) . . ?
C55S C54S H54S 119.6 . . ?
C55S C56S H56S 119.9 . . ?
C56S C51S C52S 121.6(6) . . ?
C56S C51S Cl5S 118.7(6) . . ?
C56S C55S H55S 120.3 . . ?
C61S C62S C63S 120.0 . . ?
C61S C62S H62S 120.0 . . ?
C61S C66S H66S 120.0 . . ?
C62S C61S C66S 119.993(1) . . ?
C62S C61S Cl6S 112.9 . . ?
C62S C63S C64S 120.0 . . ?
C62S C63S H63S 120.0 . . ?
C63S C62S H62S 120.0 . . ?
C63S C64S H64S 120.0 . . ?
C64S C63S H63S 120.0 . . ?
C64S C65S C66S 120.0 . . ?
C64S C65S H65S 120.0 . . ?
C65S C64S C63S 119.995(1) . . ?
C65S C64S H64S 120.0 . . ?
C65S C66S C61S 120.0 . . ?
C65S C66S H66S 120.0 . . ?
C66S C61S Cl6S 127.1 . . ?
C66S C65S H65S 120.0 . . ?
C71S C72S H72S 120.0 . . ?
C71S C76S H76S 120.0 . . ?
C72S C71S C76S 119.988(1) . . ?
C72S C71S Cl7S 124.189(1) . . ?
C72S C73S C74S 120.0 . . ?
C72S C73S H73S 120.0 . . ?
C73S C72S C71S 120.004(1) . . ?
C73S C72S H72S 120.0 . . ?
C73S C74S C75S 120.009(1) . . ?
C73S C74S H74S 120.0 . . ?
C74S C73S H73S 120.0 . . ?
C74S C75S H75S 120.0 . . ?
C75S C74S H74S 120.0 . . ?
C75S C76S C71S 119.989(1) . . ?
C75S C76S H76S 120.0 . . ?
C76S C71S Cl7S 115.8 . . ?
C76S C75S C74S 120.010(1) . . ?
C76S C75S H75S 120.0 . . ?
C81S C82S H82S 120.0 . . ?
C81S C86S H86S 120.0 . . ?
C82S C81S Cl8S 120.343(1) . . ?
C82S C83S C84S 120.010(1) . . ?
C82S C83S H83S 120.0 . . ?
C83S C82S C81S 120.000(1) . . ?
C83S C82S H82S 120.0 . . ?
C83S C84S C85S 119.996(1) . . ?
C83S C84S H84S 120.0 . . ?
C84S C83S H83S 120.0 . . ?
C84S C85S H85S 120.0 . . ?
C85S C84S H84S 120.0 . . ?
C85S C86S C81S 120.0 . . ?
C85S C86S H86S 120.0 . . ?
C86S C81S C82S 120.0 . . ?
C86S C81S Cl8S 119.606(1) . . ?
C86S C85S C84S 120.0 . . ?
C86S C85S H85S 120.0 . . ?
H1A C1A H1B 108.0 . . ?
H1D C1B H1E 108.0 . . ?
H1G C1C H1H 108.0 . . ?
H1J C1D H1K 108.1 . . ?
H1M C1E H1N 108.0 . . ?
H1R C1F H1S 108.1 . . ?
H1U C1G H1V 108.0 . . ?
H1X C1H H1Y 108.1 . . ?
H2A C2A H2B 108.2 . . ?
H2D C2B H2E 108.1 . . ?
H2G C2C H2H 108.2 . . ?
H2J C2D H2K 108.1 . . ?
H2M C2E H2N 108.0 . . ?
H2R C2F H2S 108.0 . . ?
H2U C2G H2V 108.1 . . ?
H2X C2H H2Y 108.1 . . ?
H5A C5A H5B 108.1 . . ?
H5D C5B H5E 108.1 . . ?
H5G C5C H5H 108.0 . . ?
H5J C5D H5K 107.9 . . ?
H5M C5E H5N 108.1 . . ?
H5R C5F H5S 108.1 . . ?
H5U C5G H5V 108.1 . . ?
H5X C5H H5Y 107.8 . . ?
H13A C13A H13B 109.5 . . ?
H13A C13A H13C 109.5 . . ?
H13B C13A H13C 109.5 . . ?
H13D C13B H13E 109.5 . . ?
H13D C13B H13F 109.5 . . ?
H13E C13B H13F 109.5 . . ?
H13G C13C H13H 109.5 . . ?
H13G C13C H13I 109.5 . . ?
H13H C13C H13I 109.5 . . ?
H13J C13D H13K 109.5 . . ?
H13J C13D H13L 109.5 . . ?
H13K C13D H13L 109.5 . . ?
H13M C13E H13N 109.5 . . ?
H13M C13E H13O 109.5 . . ?
H13N C13E H13O 109.5 . . ?
H13R C13F H13S 109.5 . . ?
H13R C13F H13T 109.5 . . ?
H13S C13F H13T 109.5 . . ?
H13U C13G H13V 109.5 . . ?
H13U C13G H13W 109.5 . . ?
H13V C13G H13W 109.5 . . ?
H13X C13H H13Y 109.5 . . ?
H13X C13H H13Z 109.5 . . ?
H13Y C13H H13Z 109.5 . . ?
H14A C14A H14B 109.5 . . ?
H14A C14A H14C 109.5 . . ?
H14B C14A H14C 109.5 . . ?
H14D C14B H14E 109.5 . . ?
H14D C14B H14F 109.5 . . ?
H14E C14B H14F 109.5 . . ?
H14G C14C H14H 109.5 . . ?
H14G C14C H14I 109.5 . . ?
H14H C14C H14I 109.5 . . ?
H14J C14D H14K 109.5 . . ?
H14J C14D H14L 109.5 . . ?
H14K C14D H14L 109.5 . . ?
H14M C14E H14N 109.5 . . ?
H14M C14E H14O 109.5 . . ?
H14N C14E H14O 109.5 . . ?
H14R C14F H14S 109.5 . . ?
H14R C14F H14T 109.5 . . ?
H14S C14F H14T 109.5 . . ?
H14U C14G H14V 109.5 . . ?
H14U C14G H14W 109.5 . . ?
H14V C14G H14W 109.5 . . ?
H14X C14H H14Y 109.5 . . ?
H14X C14H H14Z 109.5 . . ?
H14Y C14H H14Z 109.5 . . ?
H15A C15A H15B 109.5 . . ?
H15A C15A H15C 109.5 . . ?
H15B C15A H15C 109.5 . . ?
H15D C15B H15E 109.5 . . ?
H15D C15B H15F 109.5 . . ?
H15E C15B H15F 109.5 . . ?
H15G C15C H15H 109.5 . . ?
H15G C15C H15I 109.5 . . ?
H15H C15C H15I 109.5 . . ?
H15J C15D H15K 109.5 . . ?
H15J C15D H15L 109.5 . . ?
H15K C15D H15L 109.5 . . ?
H15M C15E H15N 109.5 . . ?
H15M C15E H15O 109.5 . . ?
H15N C15E H15O 109.5 . . ?
H15R C15F H15S 109.5 . . ?
H15R C15F H15T 109.5 . . ?
H15S C15F H15T 109.5 . . ?
H15U C15G H10 109.5 . . ?
H15U C15G H15V 109.5 . . ?
H15V C15G H10 109.5 . . ?
H15X C15H H15Y 109.5 . . ?
H15X C15H H15Z 109.5 . . ?
H15Y C15H H15Z 109.5 . . ?
N4A Al1 Al2 128.52(11) . . ?
N4A Al1 N4B 81.14(14) . . ?
N4A C3A C2A 116.1(4) . . ?
N4A C3A C3B 106.9(3) . . ?
N4A C3A H3A 107.7 . . ?
N4A C5A C6A 110.3(3) . . ?
N4A C5A H5A 109.6 . . ?
N4A C5A H5B 109.6 . . ?
N4B Al1 Al2 87.90(11) . . ?
N4B C3B C2B 114.7(3) . . ?
N4B C3B C3A 108.1(3) . . ?
N4B C3B H3D 107.2 . . ?
N4B C5B C6B 110.7(4) . . ?
N4B C5B H5D 109.5 . . ?
N4B C5B H5E 109.5 . . ?
N4C Al2 Al1 129.82(11) . . ?
N4C C3C C2C 115.7(4) . . ?
N4C C3C C3D 106.8(4) . . ?
N4C C3C H3H 108.0 . . ?
N4C C5C H5G 109.6 . . ?
N4C C5C H5H 109.2 . . ?
N4D Al2 Al1 86.25(11) . . ?
N4D Al2 N4C 79.39(15) . . ?
N4D C3D C2D 114.6(4) . . ?
N4D C3D C3C 108.4(4) . . ?
N4D C3D H3J 107.1 . . ?
N4D C5D C6D 112.0(4) . . ?
N4D C5D H5J 109.2 . . ?
N4D C5D H5K 109.2 . . ?
N4E Al3 Al4 128.49(11) . . ?
N4E Al3 N4F 79.80(15) . . ?
N4E C3E C2E 114.9(4) . . ?
N4E C3E C3F 105.4(3) . . ?
N4E C3E H3M 108.9 . . ?
N4E C5E C6E 110.8(4) . . ?
N4E C5E H5M 109.5 . . ?
N4E C5E H5N 109.5 . . ?
N4F Al3 Al4 87.81(11) . . ?
N4F C3F C2F 115.3(4) . . ?
N4F C3F C3E 108.0(4) . . ?
N4F C3F H3R 106.8 . . ?
N4F C5F C6F 110.8(4) . . ?
N4F C5F H5R 109.5 . . ?
N4F C5F H5S 109.5 . . ?
N4G Al4 Al3 130.79(12) . . ?
N4G C3G C2G 116.2(4) . . ?
N4G C3G C3H 106.0(4) . . ?
N4G C3G H3G 108.1 . . ?
N4G C5G C6G 110.8(4) . . ?
N4G C5G H5U 109.5 . . ?
N4G C5G H5V 109.5 . . ?
N4H Al4 Al3 87.06(11) . . ?
N4H Al4 N4G 79.52(15) . . ?
N4H C3H C2H 115.3(4) . . ?
N4H C3H C3G 107.8(3) . . ?
N4H C3H H3X 107.4 . . ?
N4H C5H C6H 112.7(4) . . ?
N4H C5H H5X 109.1 . . ?
N4H C5H H5Y 109.1 . . ?
O11A Al1 Al2 93.30(10) . . ?
O11A Al1 N4A 91.31(14) . . ?
O11A Al1 N4B 171.16(15) . . ?
O11A Al1 O12A 96.75(14) . . ?
O11A Al1 O12B 88.56(14) . . ?
O11A C11A C6A 118.8(4) . . ?
O11A C11A C10A 122.0(4) . . ?
O11B Al1 Al2 137.40(11) . . ?
O11B Al1 N4A 92.86(14) . . ?
O11B Al1 N4B 89.41(14) . . ?
O11B Al1 O11A 95.59(14) . . ?
O11B Al1 O12A 100.54(14) . . ?
O11B Al1 O12B 175.07(15) . . ?
O11B C11B C6B 120.0(4) . . ?
O11B C11B C10B 121.8(4) . . ?
O11C Al2 Al1 95.48(10) . . ?
O11C Al2 N4C 91.01(15) . . ?
O11C Al2 N4D 168.67(15) . . ?
O11C Al2 O12A 99.14(14) . . ?
O11C Al2 O12B 88.79(14) . . ?
O11C C11C C6C 117.8(4) . . ?
O11C C11C C10C 122.0(4) . . ?
O11D Al2 Al1 135.06(11) . . ?
O11D Al2 N4C 93.18(15) . . ?
O11D Al2 N4D 90.43(15) . . ?
O11D Al2 O11C 96.15(14) . . ?
O11D Al2 O12A 98.39(14) . . ?
O11D Al2 O12B 173.68(15) . . ?
O11D C11D C6D 120.1(4) . . ?
O11D C11D C10D 121.0(4) . . ?
O11E Al3 Al4 94.21(11) . . ?
O11E Al3 N4E 91.60(14) . . ?
O11E Al3 N4F 170.32(15) . . ?
O11E Al3 O34E 88.78(13) . . ?
O11E Al3 O34F 97.58(14) . . ?
O11E C11E C6E 118.8(4) . . ?
O11E C11E C10E 122.2(4) . . ?
O11F Al3 Al4 135.82(12) . . ?
O11F Al3 N4E 94.24(15) . . ?
O11F Al3 N4F 89.76(14) . . ?
O11F Al3 O11E 95.33(14) . . ?
O11F Al3 O34E 174.14(15) . . ?
O11F Al3 O34F 98.90(14) . . ?
O11F C11F C6F 120.5(4) . . ?
O11F C11F C10F 120.9(4) . . ?
O11G Al4 Al3 94.73(11) . . ?
O11G Al4 N4G 91.22(15) . . ?
O11G Al4 N4H 169.04(15) . . ?
O11G Al4 O34E 89.13(14) . . ?
O11G Al4 O34F 98.07(14) . . ?
O11G C11G C6G 117.1(4) . . ?
O11G C11G C10G 123.0(4) . . ?
O11H Al4 Al3 135.59(12) . . ?
O11H Al4 N4G 91.97(15) . . ?
O11H Al4 N4H 90.39(15) . . ?
O11H Al4 O11G 95.81(15) . . ?
O11H Al4 O34E 173.68(16) . . ?
O11H Al4 O34F 99.11(15) . . ?
O11H C11H C6H 120.2(4) . . ?
O11H C11H C10H 121.2(5) . . ?
O12A Al1 Al2 36.96(9) . . ?
O12A Al1 N4A 163.57(15) . . ?
O12A Al1 N4B 89.47(14) . . ?
O12A Al1 O12B 76.27(13) . . ?
O12A Al2 Al1 36.83(9) . . ?
O12A Al2 N4C 163.66(15) . . ?
O12A Al2 N4D 88.97(14) . . ?
O12A Al2 O12B 76.88(13) . . ?
O12B Al1 Al2 39.32(9) . . ?
O12B Al1 N4A 89.70(14) . . ?
O12B Al1 N4B 86.83(14) . . ?
O12B Al2 Al1 40.05(9) . . ?
O12B Al2 N4C 90.66(14) . . ?
O12B Al2 N4D 85.34(14) . . ?
O34E Al3 Al4 39.36(9) . . ?
O34E Al3 N4E 89.80(14) . . ?
O34E Al3 N4F 86.79(14) . . ?
O34E Al4 Al3 39.62(9) . . ?
O34E Al4 N4G 91.86(14) . . ?
O34E Al4 N4H 85.36(14) . . ?
O34F Al3 Al4 37.01(9) . . ?
O34F Al3 N4E 163.16(15) . . ?
O34F Al3 N4F 89.73(15) . . ?
O34F Al3 O34E 76.37(13) . . ?
O34F Al4 Al3 36.61(9) . . ?
O34F Al4 N4G 164.70(15) . . ?
O34F Al4 N4H 89.82(14) . . ?
O34F Al4 O34E 76.23(13) . . ?

loop_
_geom_bond_atom_site_label_1
_geom_bond_atom_site_label_2
_geom_bond_distance
_geom_bond_site_symmetry_2
_geom_bond_publ_flag
Al1 Al2 2.9911(17) . ?
Al1 N4A 2.078(4) . ?
Al1 N4B 2.088(4) . ?
Al1 O11A 1.849(3) . ?
Al1 O11B 1.848(3) . ?
Al1 O12A 1.867(3) . ?
Al1 O12B 1.958(3) . ?
Al2 N4C 2.098(4) . ?
Al2 N4D 2.088(4) . ?
Al2 O11C 1.847(3) . ?
Al2 O11D 1.840(3) . ?
Al2 O12A 1.873(3) . ?
Al2 O12B 1.928(3) . ?
Al3 Al4 2.9974(18) . ?
Al3 N4E 2.092(4) . ?
Al3 N4F 2.099(4) . ?
Al3 O11F 1.841(3) . ?
Al3 O34E 1.947(3) . ?
Al4 N4G 2.095(4) . ?
Al4 N4H 2.091(4) . ?
Al4 O11G 1.850(3) . ?
Al4 O11H 1.834(3) . ?
Al4 O34E 1.937(3) . ?
C1A C1B 1.522(7) . ?
C1A C2A 1.543(7) . ?
C1A H1A 0.9900 . ?
C1A H1B 0.9900 . ?
C1B H1D 0.9900 . ?
C1B H1E 0.9900 . ?
C1C H1G 0.9900 . ?
C1C H1H 0.9900 . ?
C1D C1C 1.516(8) . ?
C1D C2D 1.523(7) . ?
C1D H1J 0.9900 . ?
C1D H1K 0.9900 . ?
C1E H1M 0.9900 . ?
C1E H1N 0.9900 . ?
C1F C1E 1.543(8) . ?
C1F H1R 0.9900 . ?
C1F H1S 0.9900 . ?
C1G C1H 1.524(9) . ?
C1G H1U 0.9900 . ?
C1G H1V 0.9900 . ?
C1H H1X 0.9900 . ?
C1H H1Y 0.9900 . ?
C2A H2A 0.9900 . ?
C2A H2B 0.9900 . ?
C2B C1B 1.523(6) . ?
C2B H2D 0.9900 . ?
C2B H2E 0.9900 . ?
C2C C1C 1.540(7) . ?
C2C H2G 0.9900 . ?
C2C H2H 0.9900 . ?
C2D H2J 0.9900 . ?
C2D H2K 0.9900 . ?
C2E C1E 1.536(7) . ?
C2E C3E 1.528(6) . ?
C2E H2M 0.9900 . ?
C2E H2N 0.9900 . ?
C2F C1F 1.526(7) . ?
C2F H2R 0.9900 . ?
C2F H2S 0.9900 . ?
C2G C1G 1.527(7) . ?
C2G C3G 1.546(6) . ?
C2G H2U 0.9900 . ?
C2G H2V 0.9900 . ?
C2H C1H 1.531(7) . ?
C2H C3H 1.526(6) . ?
C2H H2X 0.9900 . ?
C2H H2Y 0.9900 . ?
C3A C2A 1.512(6) . ?
C3A H3A 1.0000 . ?
C3B C2B 1.513(5) . ?
C3B C3A 1.544(6) . ?
C3B H3D 1.0000 . ?
C3C C2C 1.536(6) . ?
C3C C3D 1.504(7) . ?
C3C H3H 1.0000 . ?
C3D C2D 1.534(7) . ?
C3D H3J 1.0000 . ?
C3E H3M 1.0000 . ?
C3F C2F 1.525(6) . ?
C3F C3E 1.537(6) . ?
C3F H3R 1.0000 . ?
C3G C3H 1.545(6) . ?
C3G H3G 1.0000 . ?
C3H H3X 1.0000 . ?
C5A H5A 0.9900 . ?
C5A H5B 0.9900 . ?
C5B C6B 1.502(6) . ?
C5B H5D 0.9900 . ?
C5B H5E 0.9900 . ?
C5C C6C 1.497(6) . ?
C5C H5G 0.9900 . ?
C5C H5H 0.9901 . ?
C5D H5J 0.9900 . ?
C5D H5K 0.9900 . ?
C5E H5M 0.9900 . ?
C5E H5N 0.9900 . ?
C5F C6F 1.508(6) . ?
C5F H5R 0.9900 . ?
C5F H5S 0.9900 . ?
C5G H5U 0.9900 . ?
C5G H5V 0.9900 . ?
C5H H5X 0.9900 . ?
C5H H5Y 0.9900 . ?
C6A C5A 1.501(6) . ?
C6A C7A 1.381(6) . ?
C6A C11A 1.417(6) . ?
C6B C11B 1.405(6) . ?
C6D C5D 1.491(7) . ?
C6D C7D 1.415(6) . ?
C6D C11D 1.397(7) . ?
C6E C5E 1.502(6) . ?
C6E C7E 1.393(7) . ?
C6F C7F 1.394(7) . ?
C6G C5G 1.509(7) . ?
C6G C7G 1.387(7) . ?
C6H C5H 1.495(7) . ?
C6H C7H 1.385(7) . ?
C6H C11H 1.420(8) . ?
C7A C8A 1.390(7) . ?
C7A H7A 0.9500 . ?
C7B C6B 1.399(6) . ?
C7B C8B 1.360(7) . ?
C7B H7D 0.9500 . ?
C7C C6C 1.411(7) . ?
C7C H7C 0.9500 . ?
C7D H7J 0.9500 . ?
C7E C8E 1.333(8) . ?
C7E H7M 0.9500 . ?
C7F H7R 0.9500 . ?
C7G C8G 1.374(7) . ?
C7G H7U 0.9500 . ?
C7H C8H 1.396(9) . ?
C7H H7X 0.9500 . ?
C8A H8A 0.9500 . ?
C8B C9B 1.394(7) . ?
C8B H8D 0.9500 . ?
C8C C7C 1.376(8) . ?
C8C H8C 0.9500 . ?
C8D C7D 1.389(7) . ?
C8D C9D 1.384(8) . ?
C8D H8J 0.9500 . ?
C8E H8M 0.9500 . ?
C8F C7F 1.391(7) . ?
C8F H8R 0.9500 . ?
C8G C9G 1.385(7) . ?
C8G H8U 0.9500 . ?
C8H H8X 0.9500 . ?
C9A C8A 1.383(7) . ?
C9A C10A 1.414(6) . ?
C9A H9A 0.9500 . ?
C9B H9B 0.9500 . ?
C9C C8C 1.387(7) . ?
C9C H9G 0.9500 . ?
C9D C10D 1.392(7) . ?
C9D H9J 0.9500 . ?
C9E C8E 1.401(7) . ?
C9E C10E 1.393(7) . ?
C9E H9M 0.9500 . ?
C9F C8F 1.379(8) . ?
C9F C10F 1.400(7) . ?
C9F H9R 0.9500 . ?
C9G H9U 0.9500 . ?
C9H C8H 1.374(10) . ?
C9H H9X 0.9500 . ?
C10A C11A 1.419(6) . ?
C10A C12A 1.534(6) . ?
C10B C9B 1.397(7) . ?
C10B C11B 1.431(6) . ?
C10B C12B 1.535(7) . ?
C10C C9C 1.403(6) . ?
C10C C11C 1.432(6) . ?
C10C C12C 1.518(6) . ?
C10E C11E 1.432(6) . ?
C10E C12E 1.538(7) . ?
C10F C12F 1.536(7) . ?
C10G C9G 1.397(7) . ?
C10G C12G 1.544(7) . ?
C10H C9H 1.401(8) . ?
C10H C12H 1.520(8) . ?
C11C C6C 1.405(6) . ?
C11D C10D 1.442(6) . ?
C11E C6E 1.410(6) . ?
C11F C6F 1.387(7) . ?
C11F C10F 1.450(6) . ?
C11G C6G 1.423(6) . ?
C11G C10G 1.408(7) . ?
C11H C10H 1.428(7) . ?
C11S C12S 1.378(9) . ?
C11S C16S 1.361(9) . ?
C12A C13A 1.541(7) . ?
C12A C14A 1.528(7) . ?
C12A C15A 1.545(7) . ?
C12B C13B 1.546(7) . ?
C12B C14B 1.543(6) . ?
C12B C15B 1.533(7) . ?
C12C C13C 1.543(6) . ?
C12C C14C 1.534(6) . ?
C12C C15C 1.546(6) . ?
C12D C10D 1.534(7) . ?
C12D C13D 1.536(9) . ?
C12D C14D 1.541(7) . ?
C12D C15D 1.528(9) . ?
C12F C14F 1.527(8) . ?
C12F C15F 1.527(8) . ?
C12H C13H 1.546(9) . ?
C12H C14H 1.520(8) . ?
C12H C15H 1.513(9) . ?
C12S C13S 1.391(11) . ?
C12S H12S 0.9500 . ?
C13A H13A 0.9800 . ?
C13A H13B 0.9800 . ?
C13A H13C 0.9800 . ?
C13B H13D 0.9800 . ?
C13B H13E 0.9800 . ?
C13B H13F 0.9800 . ?
C13C H13G 0.9800 . ?
C13C H13H 0.9800 . ?
C13C H13I 0.9800 . ?
C13D H13J 0.9800 . ?
C13D H13K 0.9800 . ?
C13D H13L 0.9800 . ?
C13E C12E 1.529(7) . ?
C13E H13M 0.9800 . ?
C13E H13N 0.9800 . ?
C13E H13O 0.9800 . ?
C13F C12F 1.529(7) . ?
C13F H13R 0.9800 . ?
C13F H13S 0.9800 . ?
C13F H13T 0.9800 . ?
C13G C12G 1.551(6) . ?
C13G H13U 0.9800 . ?
C13G H13V 0.9800 . ?
C13G H13W 0.9800 . ?
C13H H13X 0.9800 . ?
C13H H13Y 0.9800 . ?
C13H H13Z 0.9800 . ?
C13S H13 0.9500 . ?
C14A H14A 0.9800 . ?
C14A H14B 0.9800 . ?
C14A H14C 0.9800 . ?
C14B H14D 0.9800 . ?
C14B H14E 0.9800 . ?
C14B H14F 0.9800 . ?
C14C H14G 0.9800 . ?
C14C H14H 0.9800 . ?
C14C H14I 0.9800 . ?
C14D H14J 0.9800 . ?
C14D H14K 0.9800 . ?
C14D H14L 0.9800 . ?
C14E C12E 1.526(7) . ?
C14E H14M 0.9800 . ?
C14E H14N 0.9800 . ?
C14E H14O 0.9800 . ?
C14F H14R 0.9800 . ?
C14F H14S 0.9800 . ?
C14F H14T 0.9800 . ?
C14G C12G 1.547(7) . ?
C14G H14U 0.9800 . ?
C14G H14V 0.9800 . ?
C14G H14W 0.9800 . ?
C14H H14X 0.9800 . ?
C14H H14Y 0.9800 . ?
C14H H14Z 0.9800 . ?
C14S C13S 1.370(13) . ?
C14S C15S 1.414(12) . ?
C14S H14 0.9500 . ?
C15A H15A 0.9800 . ?
C15A H15B 0.9800 . ?
C15A H15C 0.9800 . ?
C15B H15D 0.9800 . ?
C15B H15E 0.9800 . ?
C15B H15F 0.9800 . ?
C15C H15G 0.9800 . ?
C15C H15H 0.9800 . ?
C15C H15I 0.9800 . ?
C15D H15J 0.9800 . ?
C15D H15K 0.9800 . ?
C15D H15L 0.9800 . ?
C15E C12E 1.548(7) . ?
C15E H15M 0.9800 . ?
C15E H15N 0.9800 . ?
C15E H15O 0.9800 . ?
C15F H15R 0.9800 . ?
C15F H15S 0.9800 . ?
C15F H15T 0.9800 . ?
C15G C12G 1.513(7) . ?
C15G H10 0.9800 . ?
C15G H15U 0.9800 . ?
C15G H15V 0.9800 . ?
C15H H15X 0.9800 . ?
C15H H15Y 0.9800 . ?
C15H H15Z 0.9800 . ?
C15S H15 0.9500 . ?
C16S C15S 1.360(10) . ?
C16S H16S 0.9500 . ?
C22S C21S 1.373(9) . ?
C22S C23S 1.370(11) . ?
C22S H22S 0.9500 . ?
C23S C24S 1.392(11) . ?
C23S H23S 0.9500 . ?
C24S C25S 1.355(10) . ?
C24S H24S 0.9500 . ?
C25S H25S 0.9500 . ?
C26S C21S 1.406(10) . ?
C26S C25S 1.386(10) . ?
C26S H26S 0.9500 . ?
C31S C32S 1.451(15) . ?
C31S C36S 1.383(12) . ?
C32S H32S 0.9500 . ?
C33S C32S 1.471(18) . ?
C33S C34S 1.362(14) . ?
C33S H33S 0.9500 . ?
C34S C35S 1.372(14) . ?
C34S H34S 0.9500 . ?
C35S C36S 1.370(16) . ?
C35S H35S 0.9500 . ?
C36S H36S 0.9500 . ?
C41S C42S 1.3901 . ?
C41S C46S 1.3899 . ?
C42S C43S 1.3898 . ?
C42S H42S 0.9500 . ?
C43S C44S 1.3899 . ?
C43S H43S 0.9500 . ?
C44S C45S 1.3901 . ?
C44S H44S 0.9500 . ?
C45S C46S 1.3900 . ?
C45S H45S 0.9500 . ?
C46S H46S 0.9500 . ?
C51S C52S 1.393(10) . ?
C51S C56S 1.351(9) . ?
C52S H52S 0.9500 . ?
C53S C52S 1.361(10) . ?
C53S C54S 1.413(11) . ?
C53S H53S 0.9500 . ?
C54S C55S 1.352(12) . ?
C54S H54S 0.9500 . ?
C55S H55S 0.9500 . ?
C56S C55S 1.376(10) . ?
C56S H56S 0.9500 . ?
C61S C62S 1.3899 . ?
C61S C66S 1.3904 . ?
C62S C63S 1.3899 . ?
C62S H62S 0.9500 . ?
C63S C64S 1.3900 . ?
C63S H63S 0.9500 . ?
C64S C65S 1.3899 . ?
C64S H64S 0.9500 . ?
C65S C66S 1.3900 . ?
C65S H65S 0.9500 . ?
C66S H66S 0.9500 . ?
C71S C72S 1.3903 . ?
C71S C76S 1.3905 . ?
C72S C73S 1.3897 . ?
C72S H72S 0.9500 . ?
C73S C74S 1.3899 . ?
C73S H73S 0.9500 . ?
C74S C75S 1.3901 . ?
C74S H74S 0.9500 . ?
C75S C76S 1.3896 . ?
C75S H75S 0.9500 . ?
C76S H76S 0.9500 . ?
C81S C82S 1.3901 . ?
C81S C86S 1.3900 . ?
C82S C83S 1.3897 . ?
C82S H82S 0.9500 . ?
C83S C84S 1.3902 . ?
C83S H83S 0.9500 . ?
C84S C85S 1.3904 . ?
C84S H84S 0.9500 . ?
C85S C86S 1.3899 . ?
C85S H85S 0.9500 . ?
C86S H86S 0.9500 . ?
Cl1S C11S 1.752(6) . ?
Cl2S C21S 1.720(7) . ?
Cl3S C31S 1.716(11) . ?
Cl4S C41S 1.6290 . ?
Cl5S C51S 1.755(6) . ?
Cl6S C61S 1.7090 . ?
Cl7S C71S 1.6919 . ?
Cl8S C81S 1.6694 . ?
N4A C3A 1.497(5) . ?
N4A C5A 1.480(5) . ?
N4A H4A 0.9300 . ?
N4B C3B 1.492(5) . ?
N4B C5B 1.494(5) . ?
N4B H4B 0.9300 . ?
N4C C3C 1.475(6) . ?
N4C C5C 1.498(5) . ?
N4C H4C 0.9300 . ?
N4D C3D 1.494(5) . ?
N4D C5D 1.488(6) . ?
N4D H4D 0.9300 . ?
N4E C3E 1.488(6) . ?
N4E C5E 1.475(6) . ?
N4E H4E 0.9300 . ?
N4F C3F 1.484(6) . ?
N4F C5F 1.500(5) . ?
N4F H4F 0.9300 . ?
N4G C3G 1.476(6) . ?
N4G C5G 1.489(6) . ?
N4G H4G 0.9300 . ?
N4H C3H 1.473(6) . ?
N4H C5H 1.494(6) . ?
N4H H4H 0.9300 . ?
O11A C11A 1.350(5) . ?
O11B C11B 1.340(5) . ?
O11C C11C 1.353(5) . ?
O11D C11D 1.337(5) . ?
O11E Al3 1.853(3) . ?
O11E C11E 1.356(5) . ?
O11F C11F 1.342(5) . ?
O11G C11G 1.361(5) . ?
O11H C11H 1.332(6) . ?
O12A H12A 0.9500 . ?
O12B H12B 0.9500 . ?
O34E H34E 0.9500 . ?
O34F Al3 1.863(3) . ?
O34F Al4 1.881(3) . ?
O34F H34F 0.9500 . ?

loop_
_geom_torsion_atom_site_label_1
_geom_torsion_atom_site_label_2
_geom_torsion_atom_site_label_3
_geom_torsion_atom_site_label_4
_geom_torsion
_geom_torsion_site_symmetry_1
_geom_torsion_site_symmetry_2
_geom_torsion_site_symmetry_3
_geom_torsion_site_symmetry_4
_geom_torsion_publ_flag
Al1 Al2 N4C C3C 47.2(3) . . . . ?
Al1 Al2 N4C C5C -80.7(3) . . . . ?
Al1 Al2 N4D C3D -130.1(3) . . . . ?
Al1 Al2 N4D C5D 101.3(3) . . . . ?
Al1 Al2 O11C C11C 166.1(3) . . . . ?
Al1 Al2 O11D C11D -93.5(4) . . . . ?
Al1 N4A C3A C2A 169.1(3) . . . . ?
Al1 N4A C3A C3B 45.5(4) . . . . ?
Al1 N4A C5A C6A -64.1(4) . . . . ?
Al1 N4B C3B C2B 155.8(3) . . . . ?
Al1 N4B C3B C3A 29.9(4) . . . . ?
Al1 N4B C5B C6B 68.6(4) . . . . ?
Al1 O11A C11A C6A -45.9(5) . . . . ?
Al1 O11A C11A C10A 135.6(4) . . . . ?
Al1 O11B C11B C6B 31.3(6) . . . . ?
Al1 O11B C11B C10B -148.8(3) . . . . ?
Al2 Al1 N4A C3A 56.8(3) . . . . ?
Al2 Al1 N4A C5A -71.8(3) . . . . ?
Al2 Al1 N4B C3B -133.8(3) . . . . ?
Al2 Al1 N4B C5B 99.8(3) . . . . ?
Al2 Al1 O11A C11A 159.4(3) . . . . ?
Al2 Al1 O11B C11B -96.3(4) . . . . ?
Al2 N4C C3C C2C 173.4(3) . . . . ?
Al2 N4C C3C C3D 50.5(4) . . . . ?
Al2 N4C C5C C6C -59.2(4) . . . . ?
Al2 N4D C3D C2D 151.2(3) . . . . ?
Al2 N4D C3D C3C 25.2(4) . . . . ?
Al2 N4D C5D C6D 63.0(4) . . . . ?
Al2 O11C C11C C6C -46.9(5) . . . . ?
Al2 O11C C11C C10C 136.7(4) . . . . ?
Al2 O11D C11D C6D 24.3(6) . . . . ?
Al2 O11D C11D C10D -156.5(3) . . . . ?
Al3 Al4 N4G C3G 49.9(3) . . . . ?
Al3 Al4 N4G C5G -78.6(3) . . . . ?
Al3 Al4 N4H C3H -134.0(3) . . . . ?
Al3 Al4 N4H C5H 99.4(3) . . . . ?
Al3 Al4 O11G C11G 167.0(3) . . . . ?
Al3 Al4 O11H C11H -92.3(4) . . . . ?
Al3 N4E C3E C2E 171.0(3) . . . . ?
Al3 N4E C3E C3F 50.1(4) . . . . ?
Al3 N4E C5E C6E -61.8(4) . . . . ?
Al3 N4F C3F C2F 156.4(3) . . . . ?
Al3 N4F C3F C3E 29.4(4) . . . . ?
Al3 N4F C5F C6F 66.1(4) . . . . ?
Al3 O11E C11E C6E -45.1(5) . . . . ?
Al3 O11E C11E C10E 138.7(4) . . . . ?
Al3 O11F C11F C6F 24.5(6) . . . . ?
Al3 O11F C11F C10F -155.7(3) . . . . ?
Al3 O34F Al4 N4G 39.8(6) . . . . ?
Al3 O34F Al4 N4H 85.31(17) . . . . ?
Al3 O34F Al4 O11G -87.06(17) . . . . ?
Al3 O34F Al4 O11H 175.68(16) . . . . ?
Al3 O34F Al4 O34E 0.04(15) . . . . ?
Al4 Al3 N4E C3E 51.5(3) . . . . ?
Al4 Al3 N4E C5E -76.0(3) . . . . ?
Al4 Al3 N4F C3F -131.6(3) . . . . ?
Al4 Al3 N4F C5F 101.2(3) . . . . ?
Al4 Al3 O11F C11F -95.7(4) . . . . ?
Al4 N4G C3G C2G 171.3(4) . . . . ?
Al4 N4G C3G C3H 48.9(4) . . . . ?
Al4 N4G C5G C6G -60.5(4) . . . . ?
Al4 N4H C3H C2H 152.8(3) . . . . ?
Al4 N4H C3H C3G 28.1(4) . . . . ?
Al4 N4H C5H C6H 65.4(4) . . . . ?
Al4 O11G C11G C6G -48.2(5) . . . . ?
Al4 O11G C11G C10G 134.0(4) . . . . ?
Al4 O11H C11H C6H 23.9(7) . . . . ?
Al4 O11H C11H C10H -157.8(4) . . . . ?
Al4 O34F Al3 N4E 35.5(6) . . . . ?
Al4 O34F Al3 N4F 86.72(16) . . . . ?
Al4 O34F Al3 O11E -86.93(16) . . . . ?
Al4 O34F Al3 O11F 176.43(15) . . . . ?
Al4 O34F Al3 O34E -0.04(15) . . . . ?
C1B C1A C2A C3A 57.2(6) . . . . ?
C1C C1D C2D C3D 55.7(6) . . . . ?
C1E C2E C3E C3F -55.8(5) . . . . ?
C1E C2E C3E N4E -174.3(4) . . . . ?
C1G C2G C3G C3H -56.3(6) . . . . ?
C1G C2G C3G N4G -176.7(5) . . . . ?
C1H C2H C3H C3G -57.3(5) . . . . ?
C1H C2H C3H N4H 179.7(4) . . . . ?
C2A C1A C1B C2B -56.5(6) . . . . ?
C2B C3B C3A C2A 56.9(5) . . . . ?
C2B C3B C3A N4A -176.0(3) . . . . ?
C2C C3C C3D C2D 57.3(5) . . . . ?
C2C C3C C3D N4D -175.2(4) . . . . ?
C2D C1D C1C C2C -57.0(6) . . . . ?
C2F C1F C1E C2E -55.6(6) . . . . ?
C2F C3F C3E C2E 56.1(5) . . . . ?
C2F C3F C3E N4E -179.7(4) . . . . ?
C2G C1G C1H C2H -57.5(6) . . . . ?
C2G C3G C3H C2H 56.9(5) . . . . ?
C2G C3G C3H N4H -175.9(4) . . . . ?
C3A C3B C2B C1B -55.4(5) . . . . ?
C3A N4A C5A C6A 170.0(3) . . . . ?
C3B C2B C1B C1A 55.1(5) . . . . ?
C3B C3A C2A C1A -56.5(5) . . . . ?
C3B N4B C5B C6B -58.0(4) . . . . ?
C3C C2C C1C C1D 57.2(6) . . . . ?
C3C C3D C2D C1D -56.9(5) . . . . ?
C3C N4C C5C C6C 176.2(3) . . . . ?
C3D C3C C2C C1C -56.6(5) . . . . ?
C3D N4D C5D C6D -65.9(5) . . . . ?
C3E C2E C1E C1F 56.6(6) . . . . ?
C3E C3F C2F C1F -55.9(6) . . . . ?
C3E N4E C5E C6E 173.3(4) . . . . ?
C3F C2F C1F C1E 54.6(6) . . . . ?
C3F N4F C5F C6F -61.3(5) . . . . ?
C3G C2G C1G C1H 57.4(6) . . . . ?
C3G N4G C5G C6G 173.7(4) . . . . ?
C3H C2H C1H C1G 57.0(6) . . . . ?
C3H N4H C5H C6H -62.4(5) . . . . ?
C5A C6A C7A C8A -178.2(4) . . . . ?
C5A C6A C11A C10A 176.8(4) . . . . ?
C5A C6A C11A O11A -1.7(6) . . . . ?
C5A N4A C3A C2A -64.1(5) . . . . ?
C5A N4A C3A C3B 172.3(3) . . . . ?
C5B C6B C11B C10B 179.7(4) . . . . ?
C5B C6B C11B O11B -0.4(6) . . . . ?
C5B N4B C3B C2B -78.9(4) . . . . ?
C5B N4B C3B C3A 155.2(3) . . . . ?
C5C N4C C3C C2C -60.2(5) . . . . ?
C5C N4C C3C C3D 176.9(3) . . . . ?
C5D C6D C7D C8D 175.7(4) . . . . ?
C5D C6D C11D C10D -173.7(4) . . . . ?
C5D C6D C11D O11D 5.5(6) . . . . ?
C5D N4D C3D C2D -80.6(5) . . . . ?
C5D N4D C3D C3C 153.4(4) . . . . ?
C5E C6E C7E C8E -175.8(5) . . . . ?
C5E N4E C3E C2E -62.8(5) . . . . ?
C5E N4E C3E C3F 176.3(4) . . . . ?
C5F C6F C7F C8F 175.9(4) . . . . ?
C5F N4F C3F C2F -77.3(5) . . . . ?
C5F N4F C3F C3E 155.7(3) . . . . ?
C5G C6G C7G C8G -178.5(5) . . . . ?
C5G N4G C3G C2G -61.6(5) . . . . ?
C5G N4G C3G C3H 176.0(4) . . . . ?
C5H C6H C7H C8H 175.8(6) . . . . ?
C5H C6H C11H C10H -174.5(4) . . . . ?
C5H C6H C11H O11H 3.8(7) . . . . ?
C5H N4H C3H C2H -81.3(5) . . . . ?
C5H N4H C3H C3G 154.0(4) . . . . ?
C6A C7A C8A C9A -0.4(7) . . . . ?
C6B C7B C8B C9B -2.5(8) . . . . ?
C6D C11D C10D C9D -2.9(6) . . . . ?
C6D C11D C10D C12D 176.5(4) . . . . ?
C6E C7E C8E C9E 0.2(8) . . . . ?
C6F C11F C10F C9F -4.9(6) . . . . ?
C6F C11F C10F C12F 174.4(4) . . . . ?
C6G C7G C8G C9G 2.7(8) . . . . ?
C6G C11G C10G C9G 5.1(7) . . . . ?
C6G C11G C10G C12G -166.0(4) . . . . ?
C6H C7H C8H C9H -0.2(10) . . . . ?
C6H C11H C10H C9H -2.4(7) . . . . ?
C6H C11H C10H C12H 179.2(5) . . . . ?
C7A C6A C5A N4A -120.1(4) . . . . ?
C7A C6A C11A C10A -4.5(6) . . . . ?
C7A C6A C11A O11A 177.0(4) . . . . ?
C7B C6B C11B C10B 0.3(6) . . . . ?
C7B C6B C11B O11B -179.8(4) . . . . ?
C7B C8B C9B C10B 2.3(8) . . . . ?
C7D C6D C5D N4D 130.5(4) . . . . ?
C7D C6D C11D C10D 4.4(6) . . . . ?
C7D C6D C11D O11D -176.5(4) . . . . ?
C7D C8D C9D C10D 2.3(8) . . . . ?
C7E C6E C5E N4E -119.9(5) . . . . ?
C7G C6G C5G N4G -121.2(5) . . . . ?
C7G C8G C9G C10G -2.5(8) . . . . ?
C7H C6H C5H N4H 130.8(5) . . . . ?
C7H C6H C11H C10H 3.6(7) . . . . ?
C7H C6H C11H O11H -178.1(5) . . . . ?
C8A C9A C10A C11A -0.5(7) . . . . ?
C8A C9A C10A C12A 175.0(4) . . . . ?
C8B C7B C6B C5B -178.2(5) . . . . ?
C8B C7B C6B C11B 1.3(7) . . . . ?
C8C C7C C6C C5C -173.8(4) . . . . ?
C8C C7C C6C C11C 4.6(7) . . . . ?
C8D C9D C10D C11D -0.4(7) . . . . ?
C8D C9D C10D C12D -179.8(5) . . . . ?
C8E C9E C10E C11E -2.2(7) . . . . ?
C8E C9E C10E C12E 171.9(5) . . . . ?
C8F C9F C10F C11F 0.3(7) . . . . ?
C8F C9F C10F C12F -179.0(5) . . . . ?
C9A C10A C11A C6A 3.1(6) . . . . ?
C9A C10A C11A O11A -178.4(4) . . . . ?
C9A C10A C12A C13A 135.4(5) . . . . ?
C9A C10A C12A C14A 13.5(6) . . . . ?
C9A C10A C12A C15A -105.1(5) . . . . ?
C9B C10B C11B C6B -0.5(6) . . . . ?
C9B C10B C11B O11B 179.6(4) . . . . ?
C9B C10B C12B C13B 112.1(5) . . . . ?
C9B C10B C12B C14B -6.4(7) . . . . ?
C9B C10B C12B C15B -125.6(5) . . . . ?
C9C C8C C7C C6C -0.6(7) . . . . ?
C9C C10C C11C C6C 5.9(6) . . . . ?
C9C C10C C11C O11C -177.8(4) . . . . ?
C9C C10C C12C C13C 8.9(6) . . . . ?
C9C C10C C12C C14C 130.9(4) . . . . ?
C9C C10C C12C C15C -108.6(5) . . . . ?
C9D C8D C7D C6D -0.9(7) . . . . ?
C9E C10E C11E C6E 6.7(6) . . . . ?
C9E C10E C11E O11E -177.2(4) . . . . ?
C9E C10E C12E C13E 9.4(7) . . . . ?
C9E C10E C12E C14E -109.3(5) . . . . ?
C9E C10E C12E C15E 129.5(5) . . . . ?
C9F C8F C7F C6F -3.3(7) . . . . ?
C9F C10F C12F C13F 7.2(7) . . . . ?
C9F C10F C12F C14F 124.3(5) . . . . ?
C9F C10F C12F C15F -114.2(5) . . . . ?
C9G C10G C12G C13G 131.6(5) . . . . ?
C9G C10G C12G C14G 11.6(6) . . . . ?
C9G C10G C12G C15G -107.6(5) . . . . ?
C9H C10H C12H C13H -116.3(6) . . . . ?
C9H C10H C12H C14H 3.2(8) . . . . ?
C9H C10H C12H C15H 122.6(6) . . . . ?
C10A C9A C8A C7A -0.9(7) . . . . ?
C10C C9C C8C C7C -0.6(7) . . . . ?
C10C C11C C6C C5C 171.0(4) . . . . ?
C10C C11C C6C C7C -7.3(7) . . . . ?
C10E C9E C8E C7E -1.4(8) . . . . ?
C10E C11E C6E C5E 172.3(4) . . . . ?
C10E C11E C6E C7E -8.0(7) . . . . ?
C10F C9F C8F C7F 3.8(8) . . . . ?
C10F C11F C6F C5F -171.8(4) . . . . ?
C10F C11F C6F C7F 5.6(6) . . . . ?
C10G C11G C6G C5G 174.5(4) . . . . ?
C10G C11G C6G C7G -5.1(7) . . . . ?
C10H C9H C8H C7H 1.3(11) . . . . ?
C11A C6A C5A N4A 58.7(5) . . . . ?
C11A C6A C7A C8A 3.1(7) . . . . ?
C11A C10A C12A C13A -49.5(6) . . . . ?
C11A C10A C12A C14A -171.3(5) . . . . ?
C11A C10A C12A C15A 70.1(5) . . . . ?
C11B C10B C9B C8B -0.8(8) . . . . ?
C11B C10B C12B C13B -65.4(6) . . . . ?
C11B C10B C12B C14B 176.1(4) . . . . ?
C11B C10B C12B C15B 56.9(6) . . . . ?
C11C C10C C9C C8C -2.0(7) . . . . ?
C11C C10C C12C C13C -176.9(4) . . . . ?
C11C C10C C12C C14C -55.0(6) . . . . ?
C11C C10C C12C C15C 65.5(5) . . . . ?
C11D C6D C5D N4D -51.4(5) . . . . ?
C11D C6D C7D C8D -2.5(7) . . . . ?
C11E C6E C5E N4E 59.7(6) . . . . ?
C11E C6E C7E C8E 4.5(7) . . . . ?
C11E C10E C12E C13E -176.9(5) . . . . ?
C11E C10E C12E C14E 64.4(6) . . . . ?
C11E C10E C12E C15E -56.8(6) . . . . ?
C11E O11E Al3 Al4 161.1(3) . . . . ?
C11E O11E Al3 N4E 32.3(3) . . . . ?
C11E O11E Al3 O11F -62.1(3) . . . . ?
C11E O11E Al3 O34E 122.1(3) . . . . ?
C11E O11E Al3 O34F -161.8(3) . . . . ?
C11F C6F C7F C8F -1.4(7) . . . . ?
C11F C10F C12F C13F -172.1(4) . . . . ?
C11F C10F C12F C14F -55.0(6) . . . . ?
C11F C10F C12F C15F 66.5(6) . . . . ?
C11G C6G C5G N4G 59.3(5) . . . . ?
C11G C6G C7G C8G 1.0(7) . . . . ?
C11G C10G C9G C8G -1.4(8) . . . . ?
C11G C10G C12G C13G -57.5(6) . . . . ?
C11G C10G C12G C14G -177.5(4) . . . . ?
C11G C10G C12G C15G 63.3(5) . . . . ?
C11H C6H C5H N4H -51.1(6) . . . . ?
C11H C6H C7H C8H -2.3(9) . . . . ?
C11H C10H C9H C8H 0.1(9) . . . . ?
C11H C10H C12H C13H 62.1(7) . . . . ?
C11H C10H C12H C14H -178.4(5) . . . . ?
C11H C10H C12H C15H -59.0(7) . . . . ?
C11S C12S C13S C14S -1.1(11) . . . . ?
C11S C16S C15S C14S 1.5(11) . . . . ?
C12A C10A C11A C6A -172.2(4) . . . . ?
C12A C10A C11A O11A 6.3(6) . . . . ?
C12B C10B C9B C8B -178.4(5) . . . . ?
C12B C10B C11B C6B 177.1(4) . . . . ?
C12B C10B C11B O11B -2.9(7) . . . . ?
C12C C10C C9C C8C 172.6(4) . . . . ?
C12C C10C C11C C6C -168.5(4) . . . . ?
C12C C10C C11C O11C 7.8(6) . . . . ?
C12E C10E C11E C6E -167.2(4) . . . . ?
C12E C10E C11E O11E 9.0(7) . . . . ?
C12G C10G C9G C8G 169.9(5) . . . . ?
C12H C10H C9H C8H 178.5(6) . . . . ?
C12S C11S C16S C15S -1.4(10) . . . . ?
C13D C12D C10D C9D 121.2(5) . . . . ?
C13D C12D C10D C11D -58.2(6) . . . . ?
C13S C14S C15S C16S -1.5(13) . . . . ?
C14D C12D C10D C9D 3.3(8) . . . . ?
C14D C12D C10D C11D -176.1(5) . . . . ?
C15D C12D C10D C9D -117.0(5) . . . . ?
C15D C12D C10D C11D 63.6(6) . . . . ?
C15S C14S C13S C12S 1.3(13) . . . . ?
C16S C11S C12S C13S 1.2(10) . . . . ?
C21S C22S C23S C24S 0.7(10) . . . . ?
C21S C26S C25S C24S 1.5(10) . . . . ?
C22S C23S C24S C25S 2.0(10) . . . . ?
C23S C22S C21S C26S -2.2(9) . . . . ?
C23S C22S C21S Cl2S -178.4(5) . . . . ?
C23S C24S C25S C26S -3.0(10) . . . . ?
C25S C26S C21S C22S 1.1(9) . . . . ?
C25S C26S C21S Cl2S 177.3(5) . . . . ?
C32S C31S C36S C35S -2.5(14) . . . . ?
C32S C33S C34S C35S 6.7(19) . . . . ?
C33S C34S C35S C36S -9(2) . . . . ?
C34S C33S C32S C31S -2.9(16) . . . . ?
C34S C35S C36S C31S 6.4(19) . . . . ?
C36S C31S C32S C33S 0.9(13) . . . . ?
C41S C42S C43S C44S 0.0 . . . . ?
C42S C41S C46S C45S -0.037(2) . . . . ?
C42S C43S C44S C45S -0.001(1) . . . . ?
C43S C44S C45S C46S -0.017(1) . . . . ?
C44S C45S C46S C41S 0.0 . . . . ?
C46S C41S C42S C43S 0.019(2) . . . . ?
C51S C56S C55S C54S 4.1(9) . . . . ?
C52S C51S C56S C55S -3.4(9) . . . . ?
C52S C53S C54S C55S 1.1(9) . . . . ?
C53S C54S C55S C56S -3.0(9) . . . . ?
C54S C53S C52S C51S -0.4(9) . . . . ?
C56S C51S C52S C53S 1.5(9) . . . . ?
C61S C62S C63S C64S -0.059(1) . . . . ?
C62S C61S C66S C65S 0.0 . . . . ?
C62S C63S C64S C65S 0.036(1) . . . . ?
C63S C64S C65S C66S 0.0 . . . . ?
C64S C65S C66S C61S 0.0 . . . . ?
C66S C61S C62S C63S 0.1 . . . . ?
C71S C72S C73S C74S 0.0 . . . . ?
C72S C71S C76S C75S 0.0 . . . . ?
C72S C73S C74S C75S 0.0 . . . . ?
C73S C74S C75S C76S 0.0 . . . . ?
C74S C75S C76S C71S 0.0 . . . . ?
C76S C71S C72S C73S 0.0 . . . . ?
C81S C82S C83S C84S 0.043(6) . . . . ?
C82S C81S C86S C85S -0.003(2) . . . . ?
C82S C83S C84S C85S -0.033(6) . . . . ?
C83S C84S C85S C86S 0.006(4) . . . . ?
C84S C85S C86S C81S 0.012(2) . . . . ?
C86S C81S C82S C83S -0.025(4) . . . . ?
Cl1S C11S C12S C13S -178.9(5) . . . . ?
Cl1S C11S C16S C15S 178.7(5) . . . . ?
Cl3S C31S C32S C33S -175.8(8) . . . . ?
Cl3S C31S C36S C35S 174.1(9) . . . . ?
Cl4S C41S C42S C43S -173.237(1) . . . . ?
Cl4S C41S C46S C45S 173.167(1) . . . . ?
Cl5S C51S C52S C53S -180.0(5) . . . . ?
Cl5S C51S C56S C55S 178.1(5) . . . . ?
Cl6S C61S C62S C63S 179.5 . . . . ?
Cl6S C61S C66S C65S -179.4 . . . . ?
Cl7S C71S C72S C73S -179.5 . . . . ?
Cl7S C71S C76S C75S 179.6 . . . . ?
Cl8S C81S C82S C83S 177.288(1) . . . . ?
Cl8S C81S C86S C85S -177.335(1) . . . . ?
N4A Al1 Al2 N4C 25.0(2) . . . . ?
N4A Al1 Al2 N4D 97.86(17) . . . . ?
N4A Al1 Al2 O11C -70.90(17) . . . . ?
N4A Al1 Al2 O11D -175.30(19) . . . . ?
N4A Al1 Al2 O12A -168.8(2) . . . . ?
N4A Al1 Al2 O12B 10.65(19) . . . . ?
N4A Al1 N4B C3B -4.3(3) . . . . ?
N4A Al1 N4B C5B -130.7(3) . . . . ?
N4A Al1 O11A C11A 30.7(3) . . . . ?
N4A Al1 O11B C11B 71.0(4) . . . . ?
N4A Al1 O12A Al2 32.4(6) . . . . ?
N4A Al1 O12B Al2 -171.69(15) . . . . ?
N4A C3A C2A C1A -178.2(4) . . . . ?
N4B Al1 Al2 N4C 101.93(18) . . . . ?
N4B Al1 Al2 N4D 174.78(14) . . . . ?
N4B Al1 Al2 O11C 6.02(14) . . . . ?
N4B Al1 Al2 O11D -98.38(18) . . . . ?
N4B Al1 Al2 O12A -91.92(19) . . . . ?
N4B Al1 Al2 O12B 87.56(17) . . . . ?
N4B Al1 N4A C3A -23.4(3) . . . . ?
N4B Al1 N4A C5A -151.9(3) . . . . ?
N4B Al1 O11B C11B -10.1(4) . . . . ?
N4B Al1 O12A Al2 87.20(16) . . . . ?
N4B Al1 O12B Al2 -90.55(15) . . . . ?
N4B C3B C2B C1B -179.1(4) . . . . ?
N4B C3B C3A C2A -175.7(3) . . . . ?
N4B C3B C3A N4A -48.7(4) . . . . ?
N4B C5B C6B C7B 127.9(4) . . . . ?
N4B C5B C6B C11B -51.6(5) . . . . ?
N4C Al2 N4D C3D 1.6(3) . . . . ?
N4C Al2 N4D C5D -127.0(3) . . . . ?
N4C Al2 O11C C11C 35.9(3) . . . . ?
N4C Al2 O11D C11D 71.0(4) . . . . ?
N4C Al2 O12A Al1 40.8(6) . . . . ?
N4C Al2 O12B Al1 -169.01(15) . . . . ?
N4C C3C C2C C1C -177.8(4) . . . . ?
N4C C3C C3D C2D -176.4(4) . . . . ?
N4C C3C C3D N4D -48.9(4) . . . . ?
N4C C5C C6C C7C -121.7(4) . . . . ?
N4C C5C C6C C11C 60.0(5) . . . . ?
N4D Al2 N4C C3C -28.8(3) . . . . ?
N4D Al2 N4C C5C -156.7(3) . . . . ?
N4D Al2 O11C C11C 67.8(9) . . . . ?
N4D Al2 O11D C11D -8.4(4) . . . . ?
N4D Al2 O12A Al1 85.11(17) . . . . ?
N4D Al2 O12B Al1 -89.71(15) . . . . ?
N4D C3D C2D C1D 178.9(4) . . . . ?
N4E Al3 Al4 N4G 25.3(2) . . . . ?
N4E Al3 Al4 N4H 98.76(17) . . . . ?
N4E Al3 Al4 O11G -70.40(18) . . . . ?
N4E Al3 Al4 O11H -173.7(2) . . . . ?
N4E Al3 Al4 O34E 12.49(19) . . . . ?
N4E Al3 Al4 O34F -167.6(2) . . . . ?
N4E Al3 N4F C3F -1.8(3) . . . . ?
N4E Al3 N4F C5F -129.0(3) . . . . ?
N4E Al3 O11F C11F 70.7(4) . . . . ?
N4E Al3 O34E Al4 -170.26(15) . . . . ?
N4F Al3 Al4 N4G 100.42(18) . . . . ?
N4F Al3 Al4 N4H 173.88(14) . . . . ?
N4F Al3 Al4 O11G 4.71(14) . . . . ?
N4F Al3 Al4 O11H -98.6(2) . . . . ?
N4F Al3 Al4 O34E 87.60(17) . . . . ?
N4F Al3 Al4 O34F -92.46(19) . . . . ?
N4F Al3 N4E C3E -27.3(3) . . . . ?
N4F Al3 N4E C5E -154.9(3) . . . . ?
N4F Al3 O11F C11F -9.1(4) . . . . ?
N4F Al3 O34E Al4 -90.46(15) . . . . ?
N4F C3F C2F C1F 179.5(4) . . . . ?
N4F C3F C3E C2E -175.4(3) . . . . ?
N4F C3F C3E N4E -51.2(4) . . . . ?
N4F C5F C6F C7F 127.1(4) . . . . ?
N4F C5F C6F C11F -55.5(5) . . . . ?
N4G Al4 N4H C3H -1.6(3) . . . . ?
N4G Al4 N4H C5H -128.2(3) . . . . ?
N4G Al4 O11G C11G 35.9(3) . . . . ?
N4G Al4 O11H C11H 73.5(4) . . . . ?
N4G Al4 O34E Al3 -170.32(15) . . . . ?
N4G C3G C3H C2H -176.8(4) . . . . ?
N4G C3G C3H N4H -49.5(4) . . . . ?
N4H Al4 N4G C3G -26.9(3) . . . . ?
N4H Al4 N4G C5G -155.4(3) . . . . ?
N4H Al4 O11G C11G 68.0(9) . . . . ?
N4H Al4 O11H C11H -6.1(4) . . . . ?
N4H Al4 O34E Al3 -90.99(15) . . . . ?
O11A Al1 Al2 N4C -69.30(18) . . . . ?
O11A Al1 Al2 N4D 3.55(14) . . . . ?
O11A Al1 Al2 O11C -165.22(14) . . . . ?
O11A Al1 Al2 O11D 90.39(18) . . . . ?
O11A Al1 Al2 O12A 96.85(19) . . . . ?
O11A Al1 Al2 O12B -83.67(17) . . . . ?
O11A Al1 N4A C3A 152.0(3) . . . . ?
O11A Al1 N4A C5A 23.5(3) . . . . ?
O11A Al1 O11B C11B 162.6(4) . . . . ?
O11A Al1 O12A Al2 -86.51(17) . . . . ?
O11A Al1 O12B Al2 96.99(15) . . . . ?
O11B Al1 Al2 N4C -171.2(2) . . . . ?
O11B Al1 Al2 N4D -98.39(19) . . . . ?
O11B Al1 Al2 O11C 92.85(19) . . . . ?
O11B Al1 Al2 O11D -11.5(2) . . . . ?
O11B Al1 Al2 O12A -5.1(2) . . . . ?
O11B Al1 Al2 O12B 174.4(2) . . . . ?
O11B Al1 N4A C3A -112.3(3) . . . . ?
O11B Al1 N4A C5A 119.2(3) . . . . ?
O11B Al1 N4B C3B 88.7(3) . . . . ?
O11B Al1 N4B C5B -37.7(3) . . . . ?
O11B Al1 O11A C11A -62.3(3) . . . . ?
O11B Al1 O12A Al2 176.50(15) . . . . ?
O11C Al2 N4C C3C 145.2(3) . . . . ?
O11C Al2 N4C C5C 17.2(3) . . . . ?
O11C Al2 N4D C3D -30.9(9) . . . . ?
O11C Al2 N4D C5D -159.5(7) . . . . ?
O11C Al2 O11D C11D 162.4(4) . . . . ?
O11C Al2 O12A Al1 -86.94(17) . . . . ?
O11C Al2 O12B Al1 99.99(15) . . . . ?
O11C C11C C6C C5C -5.4(6) . . . . ?
O11C C11C C6C C7C 176.2(4) . . . . ?
O11D Al2 N4C C3C -118.6(3) . . . . ?
O11D Al2 N4C C5C 113.5(3) . . . . ?
O11D Al2 N4D C3D 94.8(3) . . . . ?
O11D Al2 N4D C5D -33.9(3) . . . . ?
O11D Al2 O11C C11C -57.4(3) . . . . ?
O11D Al2 O12A Al1 175.39(15) . . . . ?
O11D C11D C10D C9D 177.9(4) . . . . ?
O11D C11D C10D C12D -2.7(7) . . . . ?
O11E Al3 Al4 N4G -70.09(18) . . . . ?
O11E Al3 Al4 N4H 3.36(14) . . . . ?
O11E Al3 Al4 O11G -165.81(14) . . . . ?
O11E Al3 Al4 O11H 90.9(2) . . . . ?
O11E Al3 Al4 O34E -82.92(17) . . . . ?
O11E Al3 Al4 O34F 97.02(19) . . . . ?
O11E Al3 N4E C3E 148.2(3) . . . . ?
O11E Al3 N4E C5E 20.6(3) . . . . ?
O11E Al3 O11F C11F 162.7(4) . . . . ?
O11E Al3 O34E Al4 98.14(15) . . . . ?
O11E C11E C6E C5E -3.9(6) . . . . ?
O11E C11E C6E C7E 175.7(4) . . . . ?
O11F Al3 Al4 N4G -172.2(2) . . . . ?
O11F Al3 Al4 N4H -98.73(19) . . . . ?
O11F Al3 Al4 O11G 92.11(19) . . . . ?
O11F Al3 Al4 O11H -11.2(2) . . . . ?
O11F Al3 Al4 O34E 175.0(2) . . . . ?
O11F Al3 Al4 O34F -5.1(2) . . . . ?
O11F Al3 N4E C3E -116.3(3) . . . . ?
O11F Al3 N4E C5E 116.1(3) . . . . ?
O11F Al3 N4F C3F 92.6(3) . . . . ?
O11F Al3 N4F C5F -34.7(3) . . . . ?
O11F C11F C6F C5F 8.1(6) . . . . ?
O11F C11F C6F C7F -174.6(4) . . . . ?
O11F C11F C10F C9F 175.2(4) . . . . ?
O11F C11F C10F C12F -5.5(7) . . . . ?
O11G Al4 N4G C3G 147.2(3) . . . . ?
O11G Al4 N4G C5G 18.7(3) . . . . ?
O11G Al4 N4H C3H -34.3(10) . . . . ?
O11G Al4 N4H C5H -160.9(7) . . . . ?
O11G Al4 O11H C11H 164.9(4) . . . . ?
O11G Al4 O34E Al3 98.49(15) . . . . ?
O11G C11G C6G C5G -3.3(6) . . . . ?
O11G C11G C6G C7G 177.1(4) . . . . ?
O11G C11G C10G C9G -177.2(4) . . . . ?
O11G C11G C10G C12G 11.6(7) . . . . ?
O11H Al4 N4G C3G -117.0(3) . . . . ?
O11H Al4 N4G C5G 114.6(3) . . . . ?
O11H Al4 N4H C3H 90.4(3) . . . . ?
O11H Al4 N4H C5H -36.3(3) . . . . ?
O11H Al4 O11G C11G -56.2(3) . . . . ?
O11H C11H C10H C9H 179.3(5) . . . . ?
O11H C11H C10H C12H 0.9(7) . . . . ?
O12A Al1 Al2 N4C -166.1(2) . . . . ?
O12A Al1 Al2 N4D -93.30(19) . . . . ?
O12A Al1 Al2 O11C 97.94(19) . . . . ?
O12A Al1 Al2 O11D -6.5(2) . . . . ?
O12A Al1 Al2 O12B 179.5(2) . . . . ?
O12A Al1 N4A C3A 32.5(7) . . . . ?
O12A Al1 N4A C5A -96.1(6) . . . . ?
O12A Al1 N4B C3B -170.7(3) . . . . ?
O12A Al1 N4B C5B 62.8(3) . . . . ?
O12A Al1 O11A C11A -163.6(3) . . . . ?
O12A Al1 O11B C11B -99.4(4) . . . . ?
O12A Al1 O12B Al2 -0.32(14) . . . . ?
O12A Al2 N4C C3C 16.5(7) . . . . ?
O12A Al2 N4C C5C -111.4(5) . . . . ?
O12A Al2 N4D C3D -166.8(3) . . . . ?
O12A Al2 N4D C5D 64.5(3) . . . . ?
O12A Al2 O11C C11C -156.9(3) . . . . ?
O12A Al2 O11D C11D -97.4(4) . . . . ?
O12A Al2 O12B Al1 0.32(14) . . . . ?
O12B Al1 Al2 N4C 14.4(2) . . . . ?
O12B Al1 Al2 N4D 87.22(18) . . . . ?
O12B Al1 Al2 O11C -81.55(17) . . . . ?
O12B Al1 Al2 O11D 174.1(2) . . . . ?
O12B Al1 Al2 O12A -179.5(2) . . . . ?
O12B Al1 N4A C3A 63.5(3) . . . . ?
O12B Al1 N4A C5A -65.0(3) . . . . ?
O12B Al1 N4B C3B -94.5(3) . . . . ?
O12B Al1 N4B C5B 139.1(3) . . . . ?
O12B Al1 O11A C11A 120.4(3) . . . . ?
O12B Al1 O12A Al2 0.34(15) . . . . ?
O12B Al2 N4C C3C 56.4(3) . . . . ?
O12B Al2 N4C C5C -71.6(3) . . . . ?
O12B Al2 N4D C3D -89.9(3) . . . . ?
O12B Al2 N4D C5D 141.4(3) . . . . ?
O12B Al2 O11C C11C 126.6(3) . . . . ?
O12B Al2 O12A Al1 -0.34(15) . . . . ?
O34E Al3 Al4 N4G 12.8(2) . . . . ?
O34E Al3 Al4 N4H 86.27(17) . . . . ?
O34E Al3 Al4 O11G -82.89(17) . . . . ?
O34E Al3 Al4 O11H 173.8(2) . . . . ?
O34E Al3 Al4 O34F 179.9(2) . . . . ?
O34E Al3 N4E C3E 59.4(3) . . . . ?
O34E Al3 N4E C5E -68.1(3) . . . . ?
O34E Al3 N4F C3F -92.2(3) . . . . ?
O34E Al3 N4F C5F 140.6(3) . . . . ?
O34E Al4 N4G C3G 58.0(3) . . . . ?
O34E Al4 N4G C5G -70.4(3) . . . . ?
O34E Al4 N4H C3H -94.3(3) . . . . ?
O34E Al4 N4H C5H 139.0(3) . . . . ?
O34E Al4 O11G C11G 127.8(3) . . . . ?
O34F Al3 Al4 N4G -167.1(2) . . . . ?
O34F Al3 Al4 N4H -93.66(19) . . . . ?
O34F Al3 Al4 O11G 97.17(19) . . . . ?
O34F Al3 Al4 O11H -6.1(2) . . . . ?
O34F Al3 Al4 O34E -179.9(2) . . . . ?
O34F Al3 N4E C3E 25.0(7) . . . . ?
O34F Al3 N4E C5E -102.6(6) . . . . ?
O34F Al3 N4F C3F -168.5(3) . . . . ?
O34F Al3 N4F C5F 64.2(3) . . . . ?
O34F Al3 O11F C11F -98.8(4) . . . . ?
O34F Al3 O34E Al4 0.04(14) . . . . ?
O34F Al4 N4G C3G 19.6(7) . . . . ?
O34F Al4 N4G C5G -108.9(6) . . . . ?
O34F Al4 N4H C3H -170.5(3) . . . . ?
O34F Al4 N4H C5H 62.8(3) . . . . ?
O34F Al4 O11G C11G -156.3(3) . . . . ?
O34F Al4 O11H C11H -96.0(4) . . . . ?
O34F Al4 O34E Al3 -0.04(14) . . . . ?
